data_7007147
loop_
_publ_author_name
'Ritchie, Chris'
'Burkholder, Eric'
'K\"ogerler, Paul'
'Cronin, Leroy'

_publ_section_title
;
 Unsymmetrical surface modification of a heteropolyoxotungstate via
 in-situ generation of monomeric and dimeric copper(II) species.
;
_journal_issue 14
_journal_name_full 'Dalton transactions (Cambridge, England : 2003)'
_journal_page_first 1712
_journal_page_last 1714
_journal_paper_doi 10.1039/b518316b
_journal_year 2006
_chemical_formula_sum 'C52 H54 Cu3 N8 O44 Si W12'
_chemical_formula_weight 3919.94
_space_group_IT_number 14
_symmetry_cell_setting monoclinic
_symmetry_Int_Tables_number 14
_symmetry_space_group_name_Hall '-P 2yn'
_symmetry_space_group_name_H-M 'P 1 21/n 1'
_atom_sites_solution_hydrogens geom
_atom_sites_solution_primary direct
_atom_sites_solution_secondary difmap
_audit_creation_method SHELXL-97
_cell_angle_alpha 90.00
_cell_angle_beta 103.888(4)
_cell_angle_gamma 90.00
_cell_formula_units_Z 4
_cell_length_a 14.0816(19)
_cell_length_b 21.908(3)
_cell_length_c 25.635(3)
_cell_measurement_reflns_used 19095
_cell_measurement_temperature 150(2)
_cell_measurement_theta_max 28.37
_cell_measurement_theta_min 1.24
_cell_volume 7677.2(17)
_computing_cell_refinement 'Bruker-AXS APEX2 v2'
_computing_data_collection 'Bruker-AXS APEX2 v2'
_computing_data_reduction 'Bruker-AXS APEX2 v2'
_computing_molecular_graphics 'Bruker-AXS APEX2 v2'
_computing_publication_material 'Bruker-AXS APEX2 v2'
_computing_structure_refinement 'SHELXL-97 (Sheldrick, 1997)'
_computing_structure_solution 'SHELXS-97 (Sheldrick, 1990)'
_diffrn_ambient_temperature 150(2)
_diffrn_detector_area_resol_mean 512
_diffrn_measured_fraction_theta_full 0.993
_diffrn_measured_fraction_theta_max 0.993
_diffrn_measurement_device_type 'Bruker-AXS X8 APEX II'
_diffrn_measurement_method 'Phi and omega scans'
_diffrn_radiation_monochromator graphite
_diffrn_radiation_probe x-ray
_diffrn_radiation_type MoK\a
_diffrn_radiation_wavelength 0.71073
_diffrn_reflns_av_R_equivalents 0.0791
_diffrn_reflns_av_sigmaI/netI 0.0727
_diffrn_reflns_limit_h_max 18
_diffrn_reflns_limit_h_min -18
_diffrn_reflns_limit_k_max 29
_diffrn_reflns_limit_k_min -29
_diffrn_reflns_limit_l_max 34
_diffrn_reflns_limit_l_min -29
_diffrn_reflns_number 88894
_diffrn_reflns_theta_full 28.37
_diffrn_reflns_theta_max 28.37
_diffrn_reflns_theta_min 1.24
_diffrn_source 'fine-focus sealed tube'
_exptl_absorpt_coefficient_mu 18.823
_exptl_absorpt_correction_T_max 0.2547
_exptl_absorpt_correction_T_min 0.0705
_exptl_absorpt_correction_type multi-scan
_exptl_absorpt_process_details SADABS
_exptl_crystal_colour 'dark green'
_exptl_crystal_density_diffrn 3.391
_exptl_crystal_density_method 'not measured'
_exptl_crystal_description block
_exptl_crystal_F_000 7052
_exptl_crystal_size_max 0.30
_exptl_crystal_size_mid 0.10
_exptl_crystal_size_min 0.10
_refine_diff_density_max 4.413
_refine_diff_density_min -2.360
_refine_diff_density_rms 0.367
_refine_ls_extinction_method none
_refine_ls_goodness_of_fit_ref 1.026
_refine_ls_hydrogen_treatment constr
_refine_ls_matrix_type full
_refine_ls_number_parameters 1091
_refine_ls_number_reflns 19095
_refine_ls_number_restraints 0
_refine_ls_restrained_S_all 1.026
_refine_ls_R_factor_all 0.0720
_refine_ls_R_factor_gt 0.0405
_refine_ls_shift/su_max 0.056
_refine_ls_shift/su_mean 0.000
_refine_ls_structure_factor_coef Fsqd
_refine_ls_weighting_details 'calc w=1/[\s^2^(Fo^2^)+(0.0306P)^2^+34.5251P] where P=(Fo^2^+2Fc^2^)/3'
_refine_ls_weighting_scheme calc
_refine_ls_wR_factor_gt 0.0813
_refine_ls_wR_factor_ref 0.0930
_reflns_number_gt 13633
_reflns_number_total 19095
_reflns_threshold_expression >2sigma(I)
_cod_data_source_file b518316b.txt
_cod_data_source_block p21-n
_cod_original_cell_volume 7677.2(18)
_cod_original_sg_symbol_H-M 'P 21/n'
_cod_database_code 7007147

loop_
_symmetry_equiv_pos_as_xyz
'x, y, z'
'-x+1/2, y+1/2, -z+1/2'
'-x, -y, -z'
'x-1/2, -y-1/2, z-1/2'

loop_
_atom_site_label
_atom_site_type_symbol
_atom_site_fract_x
_atom_site_fract_y
_atom_site_fract_z
_atom_site_U_iso_or_equiv
_atom_site_adp_type
_atom_site_occupancy
_atom_site_symmetry_multiplicity
_atom_site_calc_flag
_atom_site_refinement_flags
_atom_site_disorder_assembly
_atom_site_disorder_group
W1 W 0.99127(3) 0.681413(17) 0.837503(17) 0.01550(9) Uani 1 1 d . . .
W2 W 1.19044(3) 0.726810(16) 0.797718(16) 0.01359(9) Uani 1 1 d . . .
W3 W 1.21039(3) 0.622755(16) 0.896483(17) 0.01430(9) Uani 1 1 d . . .
W4 W 1.39584(3) 0.718299(17) 0.986708(17) 0.01499(9) Uani 1 1 d . . .
W5 W 1.37816(3) 0.821562(16) 0.888195(17) 0.01380(9) Uani 1 1 d . . .
W6 W 1.13737(3) 0.888117(17) 0.823700(17) 0.01544(9) Uani 1 1 d . . .
W7 W 0.93558(3) 0.842647(18) 0.859771(18) 0.01829(10) Uani 1 1 d . . .
W8 W 0.95649(3) 0.729473(17) 0.969749(18) 0.01612(9) Uani 1 1 d . . .
W9 W 1.17454(3) 0.668780(17) 1.029674(17) 0.01573(9) Uani 1 1 d . . .
W10 W 1.12604(3) 0.814655(17) 1.052033(17) 0.01544(9) Uani 1 1 d . . .
W11 W 1.10060(3) 0.929402(17) 0.943422(18) 0.01744(9) Uani 1 1 d . . .
W12 W 1.34376(3) 0.865244(17) 1.007685(17) 0.01505(9) Uani 1 1 d . . .
Cu1 Cu 0.76033(10) 0.58096(5) 0.79236(5) 0.0180(3) Uani 1 1 d . . .
Cu2 Cu 0.60653(10) 0.49119(5) 0.74653(6) 0.0201(3) Uani 1 1 d . . .
Si1 Si 1.16229(19) 0.77561(10) 0.92449(11) 0.0084(5) Uani 1 1 d . . .
O1 O 0.8883(5) 0.6438(3) 0.8026(3) 0.0212(17) Uani 1 1 d . . .
O2 O 0.9676(5) 0.6852(3) 0.9066(3) 0.0132(14) Uani 1 1 d . . .
O3 O 1.1736(5) 0.6299(3) 0.9624(3) 0.0159(15) Uani 1 1 d . . .
O4 O 1.2017(6) 0.6095(3) 1.0736(3) 0.0224(17) Uani 1 1 d . . .
O5 O 1.0348(5) 0.6656(3) 1.0122(3) 0.0184(16) Uani 1 1 d . . .
O6 O 0.8427(5) 0.7095(3) 0.9765(3) 0.0222(17) Uani 1 1 d . . .
O7 O 0.9961(5) 0.7816(3) 1.0308(3) 0.0180(16) Uani 1 1 d . . .
O8 O 1.1685(5) 0.7348(3) 1.0777(3) 0.0142(14) Uani 1 1 d . . .
O9 O 1.1192(5) 0.8485(3) 1.1111(3) 0.0213(17) Uani 1 1 d . . .
O10 O 1.0859(5) 0.8788(3) 1.0022(3) 0.0165(15) Uani 1 1 d . . .
O11 O 1.2558(5) 0.8332(3) 1.0473(3) 0.0154(15) Uani 1 1 d . . .
O12 O 0.9689(5) 0.9123(3) 0.9058(3) 0.0216(17) Uani 1 1 d . . .
O13 O 1.0908(6) 1.0006(3) 0.9682(3) 0.0270(18) Uani 1 1 d . . .
O14 O 1.4075(5) 0.9168(3) 1.0519(3) 0.0200(16) Uani 1 1 d . . .
O15 O 1.2396(5) 0.9139(3) 0.9706(3) 0.0180(16) Uani 1 1 d . . .
O16 O 1.1334(5) 0.9483(3) 0.8763(3) 0.0196(17) Uani 1 1 d . . .
O17 O 1.4080(5) 0.8745(3) 0.9496(3) 0.0180(16) Uani 1 1 d . . .
O18 O 1.1470(5) 0.9324(3) 0.7706(3) 0.0218(17) Uani 1 1 d . . .
O19 O 0.9979(5) 0.8802(3) 0.8097(3) 0.0244(18) Uani 1 1 d . . .
O20 O 1.4253(5) 0.7923(3) 1.0282(3) 0.0177(16) Uani 1 1 d . . .
O21 O 1.1048(5) 0.8365(3) 0.8968(3) 0.0099(13) Uani 1 1 d . . .
O22 O 1.2697(5) 0.8743(3) 0.8582(3) 0.0164(15) Uani 1 1 d . . .
O23 O 1.2792(5) 0.7896(3) 0.9452(3) 0.0125(14) Uani 1 1 d . . .
O24 O 1.4621(5) 0.8455(3) 0.8543(3) 0.0184(16) Uani 1 1 d . . .
O25 O 0.8163(6) 0.8563(3) 0.8304(3) 0.0279(19) Uani 1 1 d . . .
O26 O 1.3094(5) 0.7617(3) 0.8397(3) 0.0145(15) Uani 1 1 d . . .
O27 O 1.4485(5) 0.7581(3) 0.9324(3) 0.0160(15) Uani 1 1 d . . .
O28 O 1.1391(5) 0.8072(3) 0.7949(3) 0.0154(15) Uani 1 1 d . . .
O29 O 1.2169(5) 0.7195(3) 0.7365(3) 0.0187(16) Uani 1 1 d . . .
O30 O 1.2347(5) 0.6482(3) 0.8295(3) 0.0132(14) Uani 1 1 d . . .
O31 O 1.0606(5) 0.6949(3) 0.7820(3) 0.0149(15) Uani 1 1 d . . .
O32 O 1.0759(5) 0.6129(3) 0.8603(3) 0.0144(15) Uani 1 1 d . . .
O33 O 1.2465(5) 0.5488(3) 0.8978(3) 0.0184(16) Uani 1 1 d . . .
O34 O 1.3296(5) 0.6636(3) 0.9327(3) 0.0136(14) Uani 1 1 d . . .
O35 O 1.1455(5) 0.7210(3) 0.8801(3) 0.0102(13) Uani 1 1 d . . .
O36 O 0.9526(5) 0.7652(3) 0.8300(3) 0.0158(15) Uani 1 1 d . . .
O37 O 1.3022(5) 0.6963(3) 1.0257(3) 0.0154(15) Uani 1 1 d . . .
O38 O 1.1209(5) 0.7548(3) 0.9752(3) 0.0130(14) Uani 1 1 d . . .
O39 O 0.9280(5) 0.7987(3) 0.9235(3) 0.0159(15) Uani 1 1 d . . .
O40 O 1.4965(5) 0.6769(3) 1.0168(3) 0.0229(17) Uani 1 1 d . . .
O41 O 0.8354(6) 0.5051(3) 0.8024(3) 0.0283(19) Uani 1 1 d . . .
O42 O 0.7113(6) 0.4394(3) 0.7837(3) 0.030(2) Uani 1 1 d . . .
O43 O 0.6645(6) 0.4980(3) 0.6858(3) 0.0245(18) Uani 1 1 d . . .
O44 O 0.7573(5) 0.5794(3) 0.7160(3) 0.0175(16) Uani 1 1 d . . .
N1 N 0.7544(6) 0.5841(4) 0.8698(4) 0.021(2) Uani 1 1 d . . .
N2 N 0.6510(6) 0.6415(4) 0.7859(3) 0.0161(18) Uani 1 1 d . . .
N3 N 0.5494(7) 0.4971(4) 0.8103(4) 0.023(2) Uani 1 1 d . . .
N4 N 0.4917(6) 0.5418(3) 0.7133(4) 0.0175(19) Uani 1 1 d . . .
C1 C 0.8117(10) 0.5524(5) 0.9094(5) 0.030(3) Uani 1 1 d . . .
H1 H 0.8619 0.5279 0.9012 0.036 Uiso 1 1 calc R . .
C2 C 0.8019(10) 0.5531(6) 0.9621(5) 0.037(3) Uani 1 1 d . . .
C3 C 0.7239(10) 0.5875(5) 0.9711(5) 0.035(3) Uani 1 1 d . . .
H3 H 0.7119 0.5879 1.0060 0.043 Uiso 1 1 calc R . .
C4 C 0.6646(9) 0.6202(5) 0.9315(5) 0.029(3) Uani 1 1 d . . .
H4 H 0.6124 0.6439 0.9383 0.035 Uiso 1 1 calc R . .
C5 C 0.6830(8) 0.6181(4) 0.8801(4) 0.019(2) Uani 1 1 d . . .
C6 C 0.6245(8) 0.6512(4) 0.8321(4) 0.022(2) Uani 1 1 d . . .
C7 C 0.5476(8) 0.6907(5) 0.8338(5) 0.024(2) Uani 1 1 d . . .
H7 H 0.5268 0.6959 0.8662 0.028 Uiso 1 1 calc R . .
C8 C 0.5021(9) 0.7222(5) 0.7880(6) 0.035(3) Uani 1 1 d . . .
H8 H 0.4511 0.7502 0.7890 0.042 Uiso 1 1 calc R . .
C9 C 0.5312(8) 0.7127(4) 0.7401(5) 0.020(2) Uani 1 1 d . . .
C10 C 0.6052(8) 0.6713(4) 0.7411(5) 0.022(2) Uani 1 1 d . . .
H10 H 0.6247 0.6634 0.7088 0.027 Uiso 1 1 calc R . .
C11 C 0.8699(11) 0.5179(6) 1.0057(5) 0.048(4) Uani 1 1 d . . .
H11A H 0.8888 0.4798 0.9909 0.071 Uiso 1 1 calc R . .
H11B H 0.8369 0.5085 1.0343 0.071 Uiso 1 1 calc R . .
H11C H 0.9285 0.5424 1.0204 0.071 Uiso 1 1 calc R . .
C12 C 0.4873(10) 0.7481(5) 0.6902(5) 0.033(3) Uani 1 1 d . . .
H12A H 0.4976 0.7918 0.6974 0.050 Uiso 1 1 calc R . .
H12B H 0.4170 0.7397 0.6790 0.050 Uiso 1 1 calc R . .
H12C H 0.5185 0.7360 0.6615 0.050 Uiso 1 1 calc R . .
C13 C 0.5855(8) 0.4742(4) 0.8596(4) 0.021(2) Uani 1 1 d . . .
H13 H 0.6435 0.4504 0.8656 0.025 Uiso 1 1 calc R . .
C14 C 0.5423(9) 0.4833(4) 0.9020(4) 0.021(2) Uani 1 1 d . . .
C15 C 0.4606(8) 0.5198(5) 0.8930(5) 0.027(3) Uani 1 1 d . . .
H15 H 0.4302 0.5283 0.9215 0.032 Uiso 1 1 calc R . .
C16 C 0.4212(8) 0.5451(5) 0.8409(5) 0.025(3) Uani 1 1 d . . .
H16 H 0.3635 0.5692 0.8340 0.030 Uiso 1 1 calc R . .
C17 C 0.4687(8) 0.5336(4) 0.8010(4) 0.020(2) Uani 1 1 d . . .
C18 C 0.4375(7) 0.5578(4) 0.7473(5) 0.018(2) Uani 1 1 d . . .
C19 C 0.3573(8) 0.5968(4) 0.7299(5) 0.025(3) Uani 1 1 d . . .
H19 H 0.3167 0.6075 0.7532 0.030 Uiso 1 1 calc R . .
C20 C 0.3384(8) 0.6193(4) 0.6781(5) 0.022(2) Uani 1 1 d . . .
H20 H 0.2852 0.6466 0.6662 0.027 Uiso 1 1 calc R . .
C21 C 0.3956(8) 0.6029(4) 0.6434(5) 0.021(2) Uani 1 1 d . . .
C22 C 0.4717(8) 0.5636(4) 0.6632(5) 0.021(2) Uani 1 1 d . . .
H22 H 0.5120 0.5513 0.6402 0.025 Uiso 1 1 calc R . .
C23 C 0.5852(9) 0.4546(5) 0.9558(5) 0.031(3) Uani 1 1 d . . .
H23A H 0.5930 0.4858 0.9839 0.046 Uiso 1 1 calc R . .
H23B H 0.6491 0.4369 0.9559 0.046 Uiso 1 1 calc R . .
H23C H 0.5413 0.4225 0.9627 0.046 Uiso 1 1 calc R . .
C24 C 0.3768(8) 0.6271(5) 0.5877(5) 0.027(3) Uani 1 1 d . . .
H24A H 0.4231 0.6087 0.5691 0.041 Uiso 1 1 calc R . .
H24B H 0.3850 0.6715 0.5888 0.041 Uiso 1 1 calc R . .
H24C H 0.3098 0.6169 0.5683 0.041 Uiso 1 1 calc R . .
Cu3 Cu 1.57695(11) 0.80125(5) 1.10140(6) 0.0242(3) Uani 1 1 d . . .
N5 N 1.6579(6) 0.7240(4) 1.1109(4) 0.0198(19) Uani 1 1 d . . .
N6 N 1.5023(6) 0.7566(3) 1.1446(3) 0.0162(18) Uani 1 1 d . . .
N7 N 1.6242(6) 0.8434(4) 1.0455(4) 0.021(2) Uani 1 1 d . . .
N8 N 1.5825(6) 0.8859(4) 1.1328(4) 0.020(2) Uani 1 1 d . . .
C25 C 1.7389(9) 0.7119(5) 1.0958(5) 0.029(3) Uani 1 1 d . . .
H25 H 1.7613 0.7413 1.0743 0.035 Uiso 1 1 calc R . .
C26 C 1.7953(8) 0.6579(5) 1.1095(5) 0.025(3) Uani 1 1 d . . .
C27 C 1.7573(10) 0.6156(5) 1.1393(5) 0.033(3) Uani 1 1 d . . .
H27 H 1.7897 0.5777 1.1483 0.039 Uiso 1 1 calc R . .
C28 C 1.6730(9) 0.6277(5) 1.1560(5) 0.029(3) Uani 1 1 d . . .
H28 H 1.6481 0.5990 1.1770 0.035 Uiso 1 1 calc R . .
C29 C 1.6254(8) 0.6831(4) 1.1412(4) 0.021(2) Uani 1 1 d . . .
C30 C 1.5346(8) 0.7002(4) 1.1589(4) 0.019(2) Uani 1 1 d . . .
C31 C 1.4866(9) 0.6618(4) 1.1863(5) 0.024(3) Uani 1 1 d . . .
H31 H 1.5088 0.6213 1.1950 0.028 Uiso 1 1 calc R . .
C32 C 1.4059(9) 0.6840(5) 1.2005(4) 0.024(2) Uani 1 1 d . . .
H32 H 1.3736 0.6591 1.2212 0.029 Uiso 1 1 calc R . .
C33 C 1.3697(7) 0.7416(5) 1.1857(4) 0.018(2) Uani 1 1 d . . .
C34 C 1.4213(8) 0.7763(4) 1.1570(4) 0.020(2) Uani 1 1 d . . .
H34 H 1.3979 0.8160 1.1457 0.024 Uiso 1 1 calc R . .
C35 C 1.8876(9) 0.6486(6) 1.0917(5) 0.035(3) Uani 1 1 d . . .
H35A H 1.9254 0.6154 1.1127 0.052 Uiso 1 1 calc R . .
H35B H 1.9263 0.6862 1.0974 0.052 Uiso 1 1 calc R . .
H35C H 1.8718 0.6379 1.0535 0.052 Uiso 1 1 calc R . .
C36 C 1.2821(8) 0.7664(4) 1.2017(5) 0.022(2) Uani 1 1 d . . .
H36A H 1.2840 0.8111 1.2011 0.034 Uiso 1 1 calc R . .
H36B H 1.2823 0.7524 1.2380 0.034 Uiso 1 1 calc R . .
H36C H 1.2226 0.7520 1.1764 0.034 Uiso 1 1 calc R . .
C37 C 1.6392(8) 0.8165(5) 1.0007(5) 0.028(3) Uani 1 1 d . . .
H37 H 1.6342 0.7733 0.9978 0.034 Uiso 1 1 calc R . .
C38 C 1.6616(9) 0.8492(6) 0.9589(5) 0.031(3) Uani 1 1 d . . .
C39 C 1.6638(10) 0.9116(6) 0.9636(5) 0.039(3) Uani 1 1 d . . .
H39 H 1.6778 0.9356 0.9356 0.047 Uiso 1 1 calc R . .
C40 C 1.6461(10) 0.9400(5) 1.0082(5) 0.037(3) Uani 1 1 d . . .
H40 H 1.6466 0.9832 1.0107 0.044 Uiso 1 1 calc R . .
C41 C 1.6274(8) 0.9041(4) 1.0501(5) 0.021(2) Uani 1 1 d . . .
C42 C 1.6113(8) 0.9274(5) 1.1012(5) 0.024(3) Uani 1 1 d . . .
C43 C 1.6280(9) 0.9881(5) 1.1177(6) 0.034(3) Uani 1 1 d . . .
H43 H 1.6509 1.0172 1.0961 0.040 Uiso 1 1 calc R . .
C44 C 1.6097(10) 1.0045(5) 1.1676(5) 0.039(3) Uani 1 1 d . . .
H44 H 1.6176 1.0458 1.1792 0.047 Uiso 1 1 calc R . .
C45 C 1.5810(9) 0.9623(5) 1.1993(4) 0.024(3) Uani 1 1 d . . .
C46 C 1.5695(9) 0.9027(5) 1.1797(5) 0.026(3) Uani 1 1 d . . .
H46 H 1.5509 0.8723 1.2017 0.031 Uiso 1 1 calc R . .
C47 C 1.6838(9) 0.8158(7) 0.9127(5) 0.044(4) Uani 1 1 d . . .
H47A H 1.6249 0.8142 0.8832 0.066 Uiso 1 1 calc R . .
H47B H 1.7048 0.7741 0.9239 0.066 Uiso 1 1 calc R . .
H47C H 1.7361 0.8369 0.9008 0.066 Uiso 1 1 calc R . .
C48 C 1.5593(12) 0.9786(6) 1.2526(6) 0.046(4) Uani 1 1 d . . .
H48A H 1.5192 1.0156 1.2484 0.069 Uiso 1 1 calc R . .
H48B H 1.6208 0.9857 1.2793 0.069 Uiso 1 1 calc R . .
H48C H 1.5237 0.9449 1.2645 0.069 Uiso 1 1 calc R . .
C49 C 1.8004(9) 0.4524(5) 1.7970(5) 0.022(2) Uani 1 1 d . . .
C50 C 1.8715(10) 0.3994(6) 1.8091(7) 0.057(5) Uani 1 1 d . . .
H50A H 1.8837 0.3889 1.8473 0.085 Uiso 1 1 calc R . .
H50B H 1.9332 0.4109 1.8005 0.085 Uiso 1 1 calc R . .
H50C H 1.8435 0.3640 1.7874 0.085 Uiso 1 1 calc R . .
C51 C 1.7247(8) 0.5383(4) 1.6815(4) 0.018(2) Uani 1 1 d . . .
C52 C 1.7657(9) 0.5366(5) 1.6327(5) 0.030(3) Uani 1 1 d . . .
H52A H 1.7128 0.5290 1.6008 0.044 Uiso 1 1 calc R . .
H52B H 1.8144 0.5039 1.6366 0.044 Uiso 1 1 calc R . .
H52C H 1.7968 0.5758 1.6289 0.044 Uiso 1 1 calc R . .

loop_
_atom_site_aniso_label
_atom_site_aniso_U_11
_atom_site_aniso_U_22
_atom_site_aniso_U_33
_atom_site_aniso_U_23
_atom_site_aniso_U_13
_atom_site_aniso_U_12
W1 0.0123(2) 0.01824(18) 0.0160(2) -0.00246(15) 0.00340(17) -0.00300(16)
W2 0.0150(2) 0.01415(17) 0.0127(2) -0.00008(15) 0.00535(16) 0.00054(15)
W3 0.0164(2) 0.01177(17) 0.0155(2) 0.00031(14) 0.00546(17) 0.00093(15)
W4 0.0107(2) 0.01567(17) 0.0181(2) 0.00208(15) 0.00257(17) 0.00082(15)
W5 0.0104(2) 0.01570(17) 0.0167(2) 0.00058(15) 0.00609(16) -0.00033(15)
W6 0.0156(2) 0.01441(17) 0.0175(2) 0.00288(15) 0.00642(18) 0.00170(15)
W7 0.0132(2) 0.01985(19) 0.0224(2) 0.00308(16) 0.00535(18) 0.00172(16)
W8 0.0121(2) 0.02001(19) 0.0175(2) 0.00029(16) 0.00618(17) -0.00287(16)
W9 0.0171(2) 0.01659(18) 0.0149(2) 0.00307(15) 0.00660(17) 0.00116(16)
W10 0.0146(2) 0.01898(18) 0.0142(2) -0.00189(15) 0.00645(17) -0.00075(16)
W11 0.0179(2) 0.01518(18) 0.0201(2) -0.00071(15) 0.00626(18) 0.00246(16)
W12 0.0120(2) 0.01670(18) 0.0168(2) -0.00288(15) 0.00428(17) -0.00268(15)
Cu1 0.0182(7) 0.0195(6) 0.0161(7) 0.0007(5) 0.0041(5) -0.0016(5)
Cu2 0.0196(7) 0.0165(6) 0.0258(8) 0.0025(5) 0.0084(6) 0.0006(5)
Si1 0.0085(13) 0.0082(10) 0.0091(13) 0.0008(9) 0.0033(10) 0.0012(9)
O1 0.021(4) 0.023(4) 0.021(4) 0.001(3) 0.008(3) -0.004(3)
O2 0.003(3) 0.022(3) 0.016(4) 0.001(3) 0.005(3) 0.000(3)
O3 0.011(4) 0.015(3) 0.022(4) 0.004(3) 0.004(3) -0.001(3)
O4 0.026(5) 0.023(4) 0.019(4) 0.004(3) 0.006(3) 0.006(3)
O5 0.021(4) 0.021(3) 0.017(4) -0.003(3) 0.012(3) -0.007(3)
O6 0.016(4) 0.033(4) 0.020(4) -0.002(3) 0.008(3) -0.005(3)
O7 0.013(4) 0.018(3) 0.028(5) -0.003(3) 0.013(3) -0.005(3)
O8 0.016(4) 0.022(3) 0.005(3) 0.001(3) 0.004(3) -0.002(3)
O9 0.020(4) 0.020(3) 0.026(5) -0.004(3) 0.011(3) -0.003(3)
O10 0.015(4) 0.013(3) 0.022(4) -0.004(3) 0.007(3) -0.003(3)
O11 0.019(4) 0.017(3) 0.009(4) 0.001(3) 0.002(3) -0.001(3)
O12 0.010(4) 0.029(4) 0.030(5) -0.013(3) 0.012(3) -0.001(3)
O13 0.026(5) 0.026(4) 0.031(5) 0.002(3) 0.010(4) 0.004(3)
O14 0.016(4) 0.020(3) 0.023(4) -0.004(3) 0.004(3) -0.004(3)
O15 0.019(4) 0.017(3) 0.019(4) -0.001(3) 0.007(3) -0.001(3)
O16 0.024(4) 0.013(3) 0.027(4) -0.012(3) 0.017(4) -0.014(3)
O17 0.018(4) 0.012(3) 0.024(4) 0.001(3) 0.005(3) -0.003(3)
O18 0.021(4) 0.020(3) 0.025(5) 0.002(3) 0.008(4) -0.003(3)
O19 0.016(4) 0.053(5) 0.005(4) -0.006(3) 0.005(3) -0.013(4)
O20 0.014(4) 0.016(3) 0.022(4) 0.001(3) 0.001(3) 0.000(3)
O21 0.005(3) 0.012(3) 0.012(4) -0.004(2) 0.001(3) -0.003(2)
O22 0.007(4) 0.018(3) 0.026(4) 0.002(3) 0.008(3) -0.002(3)
O23 0.012(4) 0.015(3) 0.010(4) 0.000(2) 0.001(3) 0.000(3)
O24 0.012(4) 0.023(3) 0.024(4) 0.004(3) 0.012(3) 0.003(3)
O25 0.020(5) 0.033(4) 0.033(5) 0.006(3) 0.009(4) 0.001(3)
O26 0.014(4) 0.016(3) 0.016(4) 0.007(3) 0.008(3) 0.007(3)
O27 0.013(4) 0.019(3) 0.017(4) -0.002(3) 0.005(3) 0.003(3)
O28 0.013(4) 0.016(3) 0.018(4) -0.003(3) 0.004(3) 0.003(3)
O29 0.014(4) 0.025(4) 0.020(4) -0.001(3) 0.010(3) 0.002(3)
O30 0.016(4) 0.014(3) 0.010(4) 0.000(3) 0.003(3) 0.001(3)
O31 0.020(4) 0.013(3) 0.012(4) -0.003(3) 0.006(3) 0.006(3)
O32 0.020(4) 0.012(3) 0.014(4) -0.001(3) 0.008(3) 0.000(3)
O33 0.021(4) 0.014(3) 0.021(4) -0.002(3) 0.007(3) -0.001(3)
O34 0.010(4) 0.015(3) 0.017(4) 0.001(3) 0.006(3) 0.005(3)
O35 0.009(4) 0.016(3) 0.006(3) -0.004(2) 0.003(3) 0.000(3)
O36 0.013(4) 0.018(3) 0.014(4) -0.006(3) 0.001(3) 0.000(3)
O37 0.010(4) 0.018(3) 0.018(4) 0.003(3) 0.002(3) 0.001(3)
O38 0.004(3) 0.019(3) 0.016(4) -0.001(3) 0.003(3) 0.005(3)
O39 0.010(4) 0.019(3) 0.020(4) 0.001(3) 0.005(3) 0.003(3)
O40 0.014(4) 0.029(4) 0.024(4) 0.006(3) 0.000(3) 0.001(3)
O41 0.026(5) 0.027(4) 0.032(5) 0.006(3) 0.008(4) 0.001(3)
O42 0.030(5) 0.021(4) 0.042(6) 0.013(3) 0.016(4) 0.004(3)
O43 0.024(5) 0.019(4) 0.031(5) -0.003(3) 0.009(4) 0.000(3)
O44 0.019(4) 0.018(3) 0.016(4) -0.003(3) 0.004(3) 0.001(3)
N1 0.011(5) 0.027(4) 0.025(6) -0.002(4) 0.006(4) -0.009(4)
N2 0.012(5) 0.025(4) 0.013(5) -0.006(3) 0.006(4) -0.004(3)
N3 0.030(6) 0.017(4) 0.022(6) -0.003(4) 0.005(4) 0.002(4)
N4 0.016(5) 0.016(4) 0.021(5) -0.003(3) 0.006(4) -0.001(3)
C1 0.036(8) 0.031(6) 0.020(7) 0.003(5) 0.001(6) -0.003(5)
C2 0.046(9) 0.044(7) 0.019(7) 0.006(5) 0.004(6) -0.027(6)
C3 0.045(9) 0.040(7) 0.020(7) -0.009(5) 0.005(6) -0.031(6)
C4 0.033(7) 0.045(7) 0.013(6) -0.018(5) 0.011(5) -0.017(6)
C5 0.018(6) 0.025(5) 0.015(6) -0.003(4) 0.003(5) -0.006(4)
C6 0.018(6) 0.023(5) 0.022(6) 0.003(4) 0.000(5) -0.014(4)
C7 0.018(6) 0.029(5) 0.026(7) -0.005(5) 0.010(5) -0.002(5)
C8 0.014(6) 0.029(6) 0.059(10) -0.016(6) 0.005(6) -0.006(5)
C9 0.018(6) 0.015(4) 0.025(6) -0.005(4) 0.003(5) -0.005(4)
C10 0.028(7) 0.015(5) 0.026(7) 0.003(4) 0.009(5) -0.001(4)
C11 0.077(12) 0.038(7) 0.018(7) 0.011(5) -0.008(7) -0.015(7)
C12 0.039(8) 0.024(5) 0.034(8) -0.006(5) 0.001(6) 0.006(5)
C13 0.020(6) 0.019(5) 0.024(7) 0.011(4) 0.004(5) 0.001(4)
C14 0.030(7) 0.017(5) 0.016(6) 0.003(4) 0.005(5) -0.008(4)
C15 0.021(7) 0.035(6) 0.025(7) 0.004(5) 0.009(5) 0.002(5)
C16 0.015(6) 0.027(5) 0.030(7) -0.001(5) -0.002(5) 0.011(5)
C17 0.022(6) 0.023(5) 0.016(6) -0.004(4) 0.010(5) -0.004(4)
C18 0.010(5) 0.017(5) 0.030(7) -0.001(4) 0.010(5) -0.004(4)
C19 0.026(7) 0.018(5) 0.032(7) -0.002(4) 0.008(5) -0.006(4)
C20 0.011(6) 0.022(5) 0.029(7) 0.007(4) -0.007(5) -0.002(4)
C21 0.012(6) 0.019(5) 0.030(7) 0.001(4) 0.001(5) -0.004(4)
C22 0.014(6) 0.012(4) 0.035(7) 0.000(4) 0.003(5) -0.008(4)
C23 0.032(8) 0.041(6) 0.022(7) 0.009(5) 0.014(6) 0.006(6)
C24 0.018(6) 0.032(6) 0.028(7) 0.016(5) -0.001(5) 0.004(5)
Cu3 0.0266(8) 0.0180(6) 0.0324(9) 0.0070(5) 0.0154(7) 0.0003(5)
N5 0.017(5) 0.021(4) 0.018(5) 0.001(3) -0.003(4) -0.001(4)
N6 0.014(5) 0.018(4) 0.018(5) 0.000(3) 0.004(4) -0.006(3)
N7 0.015(5) 0.021(4) 0.030(6) 0.006(4) 0.011(4) -0.003(4)
N8 0.013(5) 0.019(4) 0.024(5) 0.009(4) -0.001(4) -0.004(3)
C25 0.034(8) 0.022(5) 0.027(7) -0.002(5) 0.001(6) -0.001(5)
C26 0.022(7) 0.029(5) 0.022(6) -0.009(5) -0.002(5) -0.004(5)
C27 0.045(8) 0.029(6) 0.028(7) 0.004(5) 0.019(6) 0.013(6)
C28 0.025(7) 0.033(6) 0.032(7) 0.009(5) 0.009(6) -0.006(5)
C29 0.031(7) 0.013(4) 0.020(6) 0.002(4) 0.009(5) -0.003(4)
C30 0.023(6) 0.021(5) 0.013(6) -0.007(4) 0.004(5) 0.000(4)
C31 0.031(7) 0.013(4) 0.027(7) 0.001(4) 0.005(5) -0.010(4)
C32 0.028(7) 0.024(5) 0.018(6) 0.005(4) 0.004(5) 0.001(5)
C33 0.007(5) 0.032(5) 0.012(5) 0.001(4) -0.001(4) 0.002(4)
C34 0.021(6) 0.013(4) 0.025(6) 0.001(4) 0.004(5) -0.004(4)
C35 0.031(8) 0.052(7) 0.027(7) -0.002(6) 0.020(6) 0.003(6)
C36 0.014(6) 0.022(5) 0.033(7) -0.002(4) 0.006(5) -0.004(4)
C37 0.023(7) 0.031(6) 0.035(8) -0.005(5) 0.014(6) -0.007(5)
C38 0.016(6) 0.056(8) 0.019(7) 0.002(5) 0.002(5) 0.000(6)
C39 0.036(8) 0.056(8) 0.025(8) 0.011(6) 0.006(6) 0.005(6)
C40 0.043(9) 0.029(6) 0.039(8) 0.017(5) 0.013(7) -0.008(6)
C41 0.014(6) 0.022(5) 0.026(7) 0.004(4) 0.002(5) 0.006(4)
C42 0.016(6) 0.022(5) 0.031(7) 0.004(4) 0.001(5) -0.002(4)
C43 0.032(8) 0.027(6) 0.045(9) 0.006(5) 0.014(6) 0.001(5)
C44 0.054(10) 0.022(6) 0.036(8) 0.006(5) 0.001(7) -0.005(6)
C45 0.039(7) 0.025(5) 0.007(5) 0.002(4) 0.007(5) 0.003(5)
C46 0.032(7) 0.026(5) 0.022(7) 0.013(5) 0.014(5) 0.001(5)
C47 0.022(7) 0.085(10) 0.029(8) 0.005(7) 0.016(6) -0.002(7)
C48 0.069(11) 0.039(7) 0.037(9) -0.003(6) 0.024(8) -0.001(7)
C49 0.023(7) 0.025(5) 0.024(6) 0.011(4) 0.015(5) 0.005(5)
C50 0.034(9) 0.037(7) 0.101(14) 0.029(8) 0.019(9) 0.023(6)
C51 0.022(6) 0.020(5) 0.012(6) -0.004(4) 0.003(4) 0.003(4)
C52 0.025(7) 0.041(6) 0.025(7) 0.005(5) 0.011(5) 0.003(5)

loop_
_atom_type_symbol
_atom_type_description
_atom_type_scat_dispersion_real
_atom_type_scat_dispersion_imag
_atom_type_scat_source
C C 0.0033 0.0016 'International Tables Vol C Tables 4.2.6.8 and 6.1.1.4'
H H 0.0000 0.0000 'International Tables Vol C Tables 4.2.6.8 and 6.1.1.4'
N N 0.0061 0.0033 'International Tables Vol C Tables 4.2.6.8 and 6.1.1.4'
O O 0.0106 0.0060 'International Tables Vol C Tables 4.2.6.8 and 6.1.1.4'
Si Si 0.0817 0.0704 'International Tables Vol C Tables 4.2.6.8 and 6.1.1.4'
Cu Cu 0.3201 1.2651 'International Tables Vol C Tables 4.2.6.8 and 6.1.1.4'
W W -0.8490 6.8722 'International Tables Vol C Tables 4.2.6.8 and 6.1.1.4'

loop_
_geom_angle_atom_site_label_1
_geom_angle_atom_site_label_2
_geom_angle_atom_site_label_3
_geom_angle
_geom_angle_site_symmetry_1
_geom_angle_site_symmetry_3
_geom_angle_publ_flag
O1 W1 O2 101.2(3) . . ?
O1 W1 O36 102.9(3) . . ?
O2 W1 O36 86.7(3) . . ?
O1 W1 O32 99.6(3) . . ?
O2 W1 O32 89.2(3) . . ?
O36 W1 O32 157.4(3) . . ?
O1 W1 O31 101.6(3) . . ?
O2 W1 O31 157.2(3) . . ?
O36 W1 O31 87.8(3) . . ?
O32 W1 O31 87.5(3) . . ?
O1 W1 O35 171.1(3) . . ?
O2 W1 O35 84.2(2) . . ?
O36 W1 O35 84.4(2) . . ?
O32 W1 O35 73.1(2) . . ?
O31 W1 O35 73.3(3) . . ?
O29 W2 O28 102.5(3) . . ?
O29 W2 O31 100.5(3) . . ?
O28 W2 O31 89.7(3) . . ?
O29 W2 O26 101.5(3) . . ?
O28 W2 O26 85.7(3) . . ?
O31 W2 O26 158.1(3) . . ?
O29 W2 O30 100.7(3) . . ?
O28 W2 O30 156.8(3) . . ?
O31 W2 O30 87.6(3) . . ?
O26 W2 O30 88.3(3) . . ?
O29 W2 O35 171.0(3) . . ?
O28 W2 O35 84.4(2) . . ?
O31 W2 O35 73.6(3) . . ?
O26 W2 O35 84.6(2) . . ?
O30 W2 O35 72.7(2) . . ?
O33 W3 O3 102.0(3) . . ?
O33 W3 O32 99.1(3) . . ?
O3 W3 O32 89.5(3) . . ?
O33 W3 O30 100.3(3) . . ?
O3 W3 O30 157.7(3) . . ?
O32 W3 O30 88.1(3) . . ?
O33 W3 O34 102.2(3) . . ?
O3 W3 O34 85.7(3) . . ?
O32 W3 O34 158.7(2) . . ?
O30 W3 O34 88.6(3) . . ?
O33 W3 O35 170.3(3) . . ?
O3 W3 O35 84.6(2) . . ?
O32 W3 O35 73.6(2) . . ?
O30 W3 O35 73.5(2) . . ?
O34 W3 O35 85.3(2) . . ?
O40 W4 O34 101.7(3) . . ?
O40 W4 O37 103.6(3) . . ?
O34 W4 O37 86.6(3) . . ?
O40 W4 O20 98.8(3) . . ?
O34 W4 O20 159.4(3) . . ?
O37 W4 O20 90.4(3) . . ?
O40 W4 O27 98.3(3) . . ?
O34 W4 O27 88.1(3) . . ?
O37 W4 O27 158.1(3) . . ?
O20 W4 O27 87.1(3) . . ?
O40 W4 O23 169.2(3) . . ?
O34 W4 O23 85.5(2) . . ?
O37 W4 O23 84.7(3) . . ?
O20 W4 O23 73.9(3) . . ?
O27 W4 O23 73.7(3) . . ?
O24 W5 O26 100.6(3) . . ?
O24 W5 O27 101.6(3) . . ?
O26 W5 O27 89.8(3) . . ?
O24 W5 O17 100.9(3) . . ?
O26 W5 O17 158.3(3) . . ?
O27 W5 O17 88.5(3) . . ?
O24 W5 O22 101.1(3) . . ?
O26 W5 O22 85.5(3) . . ?
O27 W5 O22 157.3(3) . . ?
O17 W5 O22 87.8(3) . . ?
O24 W5 O23 172.5(3) . . ?
O26 W5 O23 85.2(2) . . ?
O27 W5 O23 73.5(3) . . ?
O17 W5 O23 73.5(3) . . ?
O22 W5 O23 84.0(3) . . ?
O18 W6 O22 101.9(3) . . ?
O18 W6 O16 101.2(3) . . ?
O22 W6 O16 88.5(3) . . ?
O18 W6 O19 100.2(3) . . ?
O22 W6 O19 157.8(3) . . ?
O16 W6 O19 89.6(3) . . ?
O18 W6 O28 102.0(3) . . ?
O22 W6 O28 85.9(3) . . ?
O16 W6 O28 156.8(3) . . ?
O19 W6 O28 87.2(3) . . ?
O18 W6 O21 171.7(3) . . ?
O22 W6 O21 84.7(3) . . ?
O16 W6 O21 73.7(2) . . ?
O19 W6 O21 73.5(3) . . ?
O28 W6 O21 83.4(2) . . ?
O25 W7 O36 100.7(3) . . ?
O25 W7 O19 101.1(3) . . ?
O36 W7 O19 89.6(3) . . ?
O25 W7 O12 101.7(3) . . ?
O36 W7 O12 157.3(3) . . ?
O19 W7 O12 89.2(3) . . ?
O25 W7 O39 102.4(3) . . ?
O36 W7 O39 86.1(3) . . ?
O19 W7 O39 156.5(3) . . ?
O12 W7 O39 86.1(3) . . ?
O25 W7 O21 172.6(3) . . ?
O36 W7 O21 84.1(2) . . ?
O19 W7 O21 73.2(3) . . ?
O12 W7 O21 73.9(3) . . ?
O39 W7 O21 83.4(3) . . ?
O6 W8 O39 101.8(3) . . ?
O6 W8 O7 99.6(3) . . ?
O39 W8 O7 90.6(3) . . ?
O6 W8 O2 102.9(3) . . ?
O39 W8 O2 85.8(3) . . ?
O7 W8 O2 157.5(3) . . ?
O6 W8 O5 100.3(3) . . ?
O39 W8 O5 157.8(3) . . ?
O7 W8 O5 87.5(3) . . ?
O2 W8 O5 87.6(3) . . ?
O6 W8 O38 170.9(3) . . ?
O39 W8 O38 84.6(3) . . ?
O7 W8 O38 73.7(3) . . ?
O2 W8 O38 83.8(2) . . ?
O5 W8 O38 73.6(3) . . ?
O4 W9 O5 100.5(3) . . ?
O4 W9 O8 100.8(3) . . ?
O5 W9 O8 88.7(3) . . ?
O4 W9 O3 102.0(3) . . ?
O5 W9 O3 89.3(3) . . ?
O8 W9 O3 157.1(3) . . ?
O4 W9 O37 102.1(3) . . ?
O5 W9 O37 157.2(3) . . ?
O8 W9 O37 89.0(3) . . ?
O3 W9 O37 84.1(3) . . ?
O4 W9 O38 172.2(3) . . ?
O5 W9 O38 74.0(3) . . ?
O8 W9 O38 73.7(2) . . ?
O3 W9 O38 83.7(2) . . ?
O37 W9 O38 83.6(2) . . ?
O9 W10 O10 101.8(3) . . ?
O9 W10 O11 102.9(3) . . ?
O10 W10 O11 86.2(3) . . ?
O9 W10 O8 99.8(3) . . ?
O10 W10 O8 158.3(3) . . ?
O11 W10 O8 89.5(3) . . ?
O9 W10 O7 99.3(3) . . ?
O10 W10 O7 88.8(3) . . ?
O11 W10 O7 157.8(3) . . ?
O8 W10 O7 87.2(3) . . ?
O9 W10 O38 170.5(3) . . ?
O10 W10 O38 84.5(2) . . ?
O11 W10 O38 84.4(3) . . ?
O8 W10 O38 73.9(2) . . ?
O7 W10 O38 73.6(3) . . ?
O13 W11 O12 102.3(3) . . ?
O13 W11 O10 101.6(3) . . ?
O12 W11 O10 90.5(3) . . ?
O13 W11 O16 101.2(3) . . ?
O12 W11 O16 90.1(3) . . ?
O10 W11 O16 156.4(3) . . ?
O13 W11 O15 101.0(3) . . ?
O12 W11 O15 156.7(3) . . ?
O10 W11 O15 84.7(3) . . ?
O16 W11 O15 85.5(3) . . ?
O13 W11 O21 171.9(3) . . ?
O12 W11 O21 73.5(2) . . ?
O10 W11 O21 85.4(2) . . ?
O16 W11 O21 72.2(2) . . ?
O15 W11 O21 83.4(2) . . ?
O14 W12 O15 100.6(3) . . ?
O14 W12 O11 101.3(3) . . ?
O15 W12 O11 87.2(3) . . ?
O14 W12 O17 100.1(3) . . ?
O15 W12 O17 90.2(3) . . ?
O11 W12 O17 158.6(3) . . ?
O14 W12 O20 100.4(3) . . ?
O15 W12 O20 159.0(3) . . ?
O11 W12 O20 88.3(3) . . ?
O17 W12 O20 86.6(3) . . ?
O14 W12 O23 171.3(3) . . ?
O15 W12 O23 85.8(3) . . ?
O11 W12 O23 84.8(3) . . ?
O17 W12 O23 73.9(3) . . ?
O20 W12 O23 73.3(3) . . ?
O44 Cu1 O41 89.8(3) . . ?
O44 Cu1 N2 95.6(3) . . ?
O41 Cu1 N2 162.3(3) . . ?
O44 Cu1 N1 176.3(3) . . ?
O41 Cu1 N1 92.8(3) . . ?
N2 Cu1 N1 81.1(4) . . ?
O44 Cu1 O1 87.2(3) . . ?
O41 Cu1 O1 96.5(3) . . ?
N2 Cu1 O1 100.6(3) . . ?
N1 Cu1 O1 95.0(3) . . ?
O44 Cu1 Cu2 75.6(2) . . ?
O41 Cu1 Cu2 78.9(2) . . ?
N2 Cu1 Cu2 86.1(2) . . ?
N1 Cu1 Cu2 102.5(2) . . ?
O1 Cu1 Cu2 162.1(2) . . ?
O42 Cu2 O43 91.3(3) . . ?
O42 Cu2 N4 174.5(4) . . ?
O43 Cu2 N4 94.0(3) . . ?
O42 Cu2 N3 92.6(4) . . ?
O43 Cu2 N3 171.7(3) . . ?
N4 Cu2 N3 82.3(4) . . ?
O42 Cu2 Cu1 78.1(2) . . ?
O43 Cu2 Cu1 81.8(2) . . ?
N4 Cu2 Cu1 104.1(2) . . ?
N3 Cu2 Cu1 91.8(3) . . ?
O38 Si1 O35 109.6(3) . . ?
O38 Si1 O21 110.1(3) . . ?
O35 Si1 O21 108.9(3) . . ?
O38 Si1 O23 108.8(4) . . ?
O35 Si1 O23 109.3(3) . . ?
O21 Si1 O23 110.1(3) . . ?
W1 O1 Cu1 155.8(4) . . ?
W1 O2 W8 151.9(4) . . ?
W3 O3 W9 153.6(4) . . ?
W9 O5 W8 121.3(3) . . ?
W8 O7 W10 121.9(3) . . ?
W10 O8 W9 121.8(3) . . ?
W10 O10 W11 152.5(4) . . ?
W10 O11 W12 150.0(4) . . ?
W11 O12 W7 122.1(3) . . ?
W12 O15 W11 151.4(4) . . ?
W6 O16 W11 122.6(3) . . ?
W5 O17 W12 121.3(3) . . ?
W7 O19 W6 122.0(4) . . ?
W4 O20 W12 120.1(4) . . ?
W4 O20 Cu3 120.9(3) . . ?
W12 O20 Cu3 118.6(3) . . ?
Si1 O21 W6 125.1(3) . . ?
Si1 O21 W7 124.9(3) . . ?
W6 O21 W7 91.3(2) . . ?
Si1 O21 W11 123.6(3) . . ?
W6 O21 W11 91.3(2) . . ?
W7 O21 W11 90.5(2) . . ?
W6 O22 W5 152.3(4) . . ?
Si1 O23 W4 124.6(3) . . ?
Si1 O23 W12 123.6(3) . . ?
W4 O23 W12 92.7(2) . . ?
Si1 O23 W5 123.7(4) . . ?
W4 O23 W5 91.5(2) . . ?
W12 O23 W5 91.4(2) . . ?
W5 O26 W2 151.5(4) . . ?
W5 O27 W4 121.3(3) . . ?
W2 O28 W6 151.7(4) . . ?
W3 O30 W2 121.8(3) . . ?
W2 O31 W1 121.9(3) . . ?
W3 O32 W1 122.0(3) . . ?
W4 O34 W3 149.5(4) . . ?
Si1 O35 W3 124.5(3) . . ?
Si1 O35 W2 124.2(3) . . ?
W3 O35 W2 91.9(2) . . ?
Si1 O35 W1 124.0(3) . . ?
W3 O35 W1 91.3(2) . . ?
W2 O35 W1 91.2(2) . . ?
W7 O36 W1 151.5(4) . . ?
W4 O37 W9 152.2(4) . . ?
Si1 O38 W8 124.0(4) . . ?
Si1 O38 W10 125.0(3) . . ?
W8 O38 W10 90.8(2) . . ?
Si1 O38 W9 125.2(3) . . ?
W8 O38 W9 91.0(2) . . ?
W10 O38 W9 90.5(2) . . ?
W8 O39 W7 151.7(4) . . ?
C49 O41 Cu1 125.8(8) 1_454 . ?
C49 O42 Cu2 126.8(7) 1_454 . ?
C51 O43 Cu2 123.7(7) 1_454 . ?
C51 O44 Cu1 129.1(7) 1_454 . ?
C5 N1 C1 119.4(10) . . ?
C5 N1 Cu1 115.4(7) . . ?
C1 N1 Cu1 125.0(8) . . ?
C10 N2 C6 119.9(9) . . ?
C10 N2 Cu1 126.4(7) . . ?
C6 N2 Cu1 113.6(7) . . ?
C13 N3 C17 119.8(9) . . ?
C13 N3 Cu2 127.7(8) . . ?
C17 N3 Cu2 112.3(7) . . ?
C22 N4 C18 120.9(9) . . ?
C22 N4 Cu2 125.2(7) . . ?
C18 N4 Cu2 113.7(7) . . ?
N1 C1 C2 123.5(12) . . ?
N1 C1 H1 118.3 . . ?
C2 C1 H1 118.3 . . ?
C1 C2 C3 115.6(12) . . ?
C1 C2 C11 121.6(14) . . ?
C3 C2 C11 122.9(12) . . ?
C4 C3 C2 122.1(12) . . ?
C4 C3 H3 119.0 . . ?
C2 C3 H3 119.0 . . ?
C3 C4 C5 117.8(12) . . ?
C3 C4 H4 121.1 . . ?
C5 C4 H4 121.1 . . ?
N1 C5 C4 121.7(11) . . ?
N1 C5 C6 113.8(10) . . ?
C4 C5 C6 124.5(11) . . ?
N2 C6 C7 120.5(10) . . ?
N2 C6 C5 115.8(10) . . ?
C7 C6 C5 123.7(11) . . ?
C8 C7 C6 119.3(11) . . ?
C8 C7 H7 120.4 . . ?
C6 C7 H7 120.4 . . ?
C7 C8 C9 119.9(11) . . ?
C7 C8 H8 120.0 . . ?
C9 C8 H8 120.0 . . ?
C10 C9 C8 117.3(11) . . ?
C10 C9 C12 120.9(10) . . ?
C8 C9 C12 121.7(10) . . ?
N2 C10 C9 122.9(10) . . ?
N2 C10 H10 118.5 . . ?
C9 C10 H10 118.5 . . ?
C2 C11 H11A 109.5 . . ?
C2 C11 H11B 109.5 . . ?
H11A C11 H11B 109.5 . . ?
C2 C11 H11C 109.5 . . ?
H11A C11 H11C 109.5 . . ?
H11B C11 H11C 109.5 . . ?
C9 C12 H12A 109.5 . . ?
C9 C12 H12B 109.5 . . ?
H12A C12 H12B 109.5 . . ?
C9 C12 H12C 109.5 . . ?
H12A C12 H12C 109.5 . . ?
H12B C12 H12C 109.5 . . ?
N3 C13 C14 123.2(10) . . ?
N3 C13 H13 118.4 . . ?
C14 C13 H13 118.4 . . ?
C15 C14 C13 117.4(10) . . ?
C15 C14 C23 122.1(10) . . ?
C13 C14 C23 120.4(10) . . ?
C14 C15 C16 120.2(11) . . ?
C14 C15 H15 119.9 . . ?
C16 C15 H15 119.9 . . ?
C17 C16 C15 118.5(10) . . ?
C17 C16 H16 120.8 . . ?
C15 C16 H16 120.8 . . ?
N3 C17 C16 120.8(10) . . ?
N3 C17 C18 115.7(9) . . ?
C16 C17 C18 123.5(10) . . ?
N4 C18 C19 119.7(10) . . ?
N4 C18 C17 115.8(9) . . ?
C19 C18 C17 124.5(10) . . ?
C20 C19 C18 118.6(11) . . ?
C20 C19 H19 120.7 . . ?
C18 C19 H19 120.7 . . ?
C19 C20 C21 121.3(10) . . ?
C19 C20 H20 119.4 . . ?
C21 C20 H20 119.4 . . ?
C22 C21 C20 116.6(10) . . ?
C22 C21 C24 121.5(10) . . ?
C20 C21 C24 121.9(10) . . ?
N4 C22 C21 123.0(11) . . ?
N4 C22 H22 118.5 . . ?
C21 C22 H22 118.5 . . ?
C14 C23 H23A 109.5 . . ?
C14 C23 H23B 109.5 . . ?
H23A C23 H23B 109.5 . . ?
C14 C23 H23C 109.5 . . ?
H23A C23 H23C 109.5 . . ?
H23B C23 H23C 109.5 . . ?
C21 C24 H24A 109.5 . . ?
C21 C24 H24B 109.5 . . ?
H24A C24 H24B 109.5 . . ?
C21 C24 H24C 109.5 . . ?
H24A C24 H24C 109.5 . . ?
H24B C24 H24C 109.5 . . ?
N7 Cu3 N6 166.9(4) . . ?
N7 Cu3 N8 82.6(4) . . ?
N6 Cu3 N8 102.0(3) . . ?
N7 Cu3 N5 101.7(4) . . ?
N6 Cu3 N5 83.0(4) . . ?
N8 Cu3 N5 139.0(4) . . ?
N7 Cu3 O20 82.3(3) . . ?
N6 Cu3 O20 84.6(3) . . ?
N8 Cu3 O20 108.5(3) . . ?
N5 Cu3 O20 112.4(3) . . ?
C25 N5 C29 118.5(9) . . ?
C25 N5 Cu3 129.6(7) . . ?
C29 N5 Cu3 111.6(7) . . ?
C34 N6 C30 119.3(9) . . ?
C34 N6 Cu3 125.5(7) . . ?
C30 N6 Cu3 115.1(7) . . ?
C41 N7 C37 120.1(9) . . ?
C41 N7 Cu3 114.6(7) . . ?
C37 N7 Cu3 124.6(7) . . ?
C46 N8 C42 119.4(9) . . ?
C46 N8 Cu3 128.6(7) . . ?
C42 N8 Cu3 111.7(8) . . ?
N5 C25 C26 124.6(11) . . ?
N5 C25 H25 117.7 . . ?
C26 C25 H25 117.7 . . ?
C27 C26 C25 115.1(11) . . ?
C27 C26 C35 123.8(11) . . ?
C25 C26 C35 121.1(11) . . ?
C28 C27 C26 121.1(11) . . ?
C28 C27 H27 119.4 . . ?
C26 C27 H27 119.4 . . ?
C27 C28 C29 118.5(10) . . ?
C27 C28 H28 120.8 . . ?
C29 C28 H28 120.8 . . ?
N5 C29 C28 122.0(10) . . ?
N5 C29 C30 116.3(9) . . ?
C28 C29 C30 121.6(9) . . ?
N6 C30 C31 122.0(10) . . ?
N6 C30 C29 113.9(9) . . ?
C31 C30 C29 124.1(9) . . ?
C32 C31 C30 117.5(10) . . ?
C32 C31 H31 121.3 . . ?
C30 C31 H31 121.3 . . ?
C31 C32 C33 122.0(10) . . ?
C31 C32 H32 119.0 . . ?
C33 C32 H32 119.0 . . ?
C32 C33 C34 116.3(10) . . ?
C32 C33 C36 122.3(10) . . ?
C34 C33 C36 121.3(9) . . ?
N6 C34 C33 122.8(9) . . ?
N6 C34 H34 118.6 . . ?
C33 C34 H34 118.6 . . ?
C26 C35 H35A 109.5 . . ?
C26 C35 H35B 109.5 . . ?
H35A C35 H35B 109.5 . . ?
C26 C35 H35C 109.5 . . ?
H35A C35 H35C 109.5 . . ?
H35B C35 H35C 109.5 . . ?
C33 C36 H36A 109.5 . . ?
C33 C36 H36B 109.5 . . ?
H36A C36 H36B 109.5 . . ?
C33 C36 H36C 109.5 . . ?
H36A C36 H36C 109.5 . . ?
H36B C36 H36C 109.5 . . ?
N7 C37 C38 122.8(10) . . ?
N7 C37 H37 118.6 . . ?
C38 C37 H37 118.6 . . ?
C39 C38 C37 116.8(11) . . ?
C39 C38 C47 123.8(12) . . ?
C37 C38 C47 119.3(11) . . ?
C38 C39 C40 121.3(12) . . ?
C38 C39 H39 119.3 . . ?
C40 C39 H39 119.3 . . ?
C39 C40 C41 119.1(11) . . ?
C39 C40 H40 120.5 . . ?
C41 C40 H40 120.5 . . ?
N7 C41 C40 119.9(11) . . ?
N7 C41 C42 114.5(9) . . ?
C40 C41 C42 125.6(10) . . ?
N8 C42 C43 121.0(11) . . ?
N8 C42 C41 115.8(9) . . ?
C43 C42 C41 123.1(10) . . ?
C42 C43 C44 117.5(11) . . ?
C42 C43 H43 121.3 . . ?
C44 C43 H43 121.3 . . ?
C45 C44 C43 121.0(11) . . ?
C45 C44 H44 119.5 . . ?
C43 C44 H44 119.5 . . ?
C44 C45 C46 116.7(11) . . ?
C44 C45 C48 122.3(11) . . ?
C46 C45 C48 121.0(10) . . ?
N8 C46 C45 124.3(9) . . ?
N8 C46 H46 117.8 . . ?
C45 C46 H46 117.8 . . ?
C38 C47 H47A 109.5 . . ?
C38 C47 H47B 109.5 . . ?
H47A C47 H47B 109.5 . . ?
C38 C47 H47C 109.5 . . ?
H47A C47 H47C 109.5 . . ?
H47B C47 H47C 109.5 . . ?
C45 C48 H48A 109.5 . . ?
C45 C48 H48B 109.5 . . ?
H48A C48 H48B 109.5 . . ?
C45 C48 H48C 109.5 . . ?
H48A C48 H48C 109.5 . . ?
H48B C48 H48C 109.5 . . ?
O41 C49 O42 125.7(10) 1_656 1_656 ?
O41 C49 C50 117.5(11) 1_656 . ?
O42 C49 C50 116.8(10) 1_656 . ?
C49 C50 H50A 109.5 . . ?
C49 C50 H50B 109.5 . . ?
H50A C50 H50B 109.5 . . ?
C49 C50 H50C 109.5 . . ?
H50A C50 H50C 109.5 . . ?
H50B C50 H50C 109.5 . . ?
O43 C51 O44 125.5(10) 1_656 1_656 ?
O43 C51 C52 117.5(9) 1_656 . ?
O44 C51 C52 116.9(10) 1_656 . ?
C51 C52 H52A 109.5 . . ?
C51 C52 H52B 109.5 . . ?
H52A C52 H52B 109.5 . . ?
C51 C52 H52C 109.5 . . ?
H52A C52 H52C 109.5 . . ?
H52B C52 H52C 109.5 . . ?

loop_
_geom_bond_atom_site_label_1
_geom_bond_atom_site_label_2
_geom_bond_distance
_geom_bond_site_symmetry_2
_geom_bond_publ_flag
W1 O1 1.721(7) . ?
W1 O2 1.882(7) . ?
W1 O36 1.911(6) . ?
W1 O32 1.919(6) . ?
W1 O31 1.931(7) . ?
W1 O35 2.349(6) . ?
W2 O29 1.706(7) . ?
W2 O28 1.898(6) . ?
W2 O31 1.909(7) . ?
W2 O26 1.919(7) . ?
W2 O30 1.944(6) . ?
W2 O35 2.349(6) . ?
W3 O33 1.696(6) . ?
W3 O3 1.889(7) . ?
W3 O32 1.911(7) . ?
W3 O30 1.911(7) . ?
W3 O34 1.932(7) . ?
W3 O35 2.336(6) . ?
W4 O40 1.704(7) . ?
W4 O34 1.898(7) . ?
W4 O37 1.899(7) . ?
W4 O20 1.929(6) . ?
W4 O27 1.937(7) . ?
W4 O23 2.331(6) . ?
W5 O24 1.709(7) . ?
W5 O26 1.904(7) . ?
W5 O27 1.912(7) . ?
W5 O17 1.919(7) . ?
W5 O22 1.922(7) . ?
W5 O23 2.354(7) . ?
W6 O18 1.704(7) . ?
W6 O22 1.885(7) . ?
W6 O16 1.897(6) . ?
W6 O19 1.918(7) . ?
W6 O28 1.923(6) . ?
W6 O21 2.328(6) . ?
W7 O25 1.694(8) . ?
W7 O36 1.899(6) . ?
W7 O19 1.906(7) . ?
W7 O12 1.917(7) . ?
W7 O39 1.922(7) . ?
W7 O21 2.348(6) . ?
W8 O6 1.709(7) . ?
W8 O39 1.907(6) . ?
W8 O7 1.910(7) . ?
W8 O2 1.925(7) . ?
W8 O5 1.945(7) . ?
W8 O38 2.352(6) . ?
W9 O4 1.702(7) . ?
W9 O5 1.911(7) . ?
W9 O8 1.915(6) . ?
W9 O3 1.921(7) . ?
W9 O37 1.921(7) . ?
W9 O38 2.359(6) . ?
W10 O9 1.709(7) . ?
W10 O10 1.892(7) . ?
W10 O11 1.904(7) . ?
W10 O8 1.915(6) . ?
W10 O7 1.921(7) . ?
W10 O38 2.352(6) . ?
W11 O13 1.702(7) . ?
W11 O12 1.911(7) . ?
W11 O10 1.922(7) . ?
W11 O16 1.930(7) . ?
W11 O15 1.944(7) . ?
W11 O21 2.368(6) . ?
W12 O14 1.697(7) . ?
W12 O15 1.877(7) . ?
W12 O11 1.913(7) . ?
W12 O17 1.929(7) . ?
W12 O20 1.964(6) . ?
W12 O23 2.333(6) . ?
Cu1 O44 1.949(7) . ?
Cu1 O41 1.954(7) . ?
Cu1 N2 2.008(8) . ?
Cu1 N1 2.009(9) . ?
Cu1 O1 2.232(7) . ?
Cu1 Cu2 2.9525(18) . ?
Cu2 O42 1.923(8) . ?
Cu2 O43 1.929(8) . ?
Cu2 N4 1.977(9) . ?
Cu2 N3 1.991(9) . ?
Si1 O38 1.614(7) . ?
Si1 O35 1.630(6) . ?
Si1 O21 1.631(6) . ?
Si1 O23 1.633(7) . ?
O20 Cu3 2.489(7) . ?
O41 C49 1.249(12) 1_454 ?
O42 C49 1.252(13) 1_454 ?
O43 C51 1.247(12) 1_454 ?
O44 C51 1.267(11) 1_454 ?
N1 C5 1.326(13) . ?
N1 C1 1.331(14) . ?
N2 C10 1.342(13) . ?
N2 C6 1.343(13) . ?
N3 C13 1.342(13) . ?
N3 C17 1.362(13) . ?
N4 C22 1.336(13) . ?
N4 C18 1.336(13) . ?
C1 C2 1.391(17) . ?
C1 H1 0.9500 . ?
C2 C3 1.396(19) . ?
C2 C11 1.499(17) . ?
C3 C4 1.354(17) . ?
C3 H3 0.9500 . ?
C4 C5 1.404(15) . ?
C4 H4 0.9500 . ?
C5 C6 1.494(14) . ?
C6 C7 1.396(15) . ?
C7 C8 1.379(17) . ?
C7 H7 0.9500 . ?
C8 C9 1.402(17) . ?
C8 H8 0.9500 . ?
C9 C10 1.377(14) . ?
C9 C12 1.496(15) . ?
C10 H10 0.9500 . ?
C11 H11A 0.9800 . ?
C11 H11B 0.9800 . ?
C11 H11C 0.9800 . ?
C12 H12A 0.9800 . ?
C12 H12B 0.9800 . ?
C12 H12C 0.9800 . ?
C13 C14 1.381(15) . ?
C13 H13 0.9500 . ?
C14 C15 1.375(15) . ?
C14 C23 1.505(15) . ?
C15 C16 1.428(15) . ?
C15 H15 0.9500 . ?
C16 C17 1.373(15) . ?
C16 H16 0.9500 . ?
C17 C18 1.440(15) . ?
C18 C19 1.401(15) . ?
C19 C20 1.380(15) . ?
C19 H19 0.9500 . ?
C20 C21 1.385(15) . ?
C20 H20 0.9500 . ?
C21 C22 1.373(14) . ?
C21 C24 1.486(15) . ?
C22 H22 0.9500 . ?
C23 H23A 0.9800 . ?
C23 H23B 0.9800 . ?
C23 H23C 0.9800 . ?
C24 H24A 0.9800 . ?
C24 H24B 0.9800 . ?
C24 H24C 0.9800 . ?
Cu3 N7 1.951(9) . ?
Cu3 N6 1.961(8) . ?
Cu3 N8 2.016(9) . ?
Cu3 N5 2.022(8) . ?
N5 C25 1.317(15) . ?
N5 C29 1.337(13) . ?
N6 C34 1.329(13) . ?
N6 C30 1.336(12) . ?
N7 C41 1.335(12) . ?
N7 C37 1.351(14) . ?
N8 C46 1.311(14) . ?
N8 C42 1.343(13) . ?
C25 C26 1.420(15) . ?
C25 H25 0.9500 . ?
C26 C27 1.387(16) . ?
C26 C35 1.490(16) . ?
C27 C28 1.380(16) . ?
C27 H27 0.9500 . ?
C28 C29 1.394(14) . ?
C28 H28 0.9500 . ?
C29 C30 1.503(15) . ?
C30 C31 1.373(14) . ?
C31 C32 1.363(16) . ?
C31 H31 0.9500 . ?
C32 C33 1.378(13) . ?
C32 H32 0.9500 . ?
C33 C34 1.380(14) . ?
C33 C36 1.492(14) . ?
C34 H34 0.9500 . ?
C35 H35A 0.9800 . ?
C35 H35B 0.9800 . ?
C35 H35C 0.9800 . ?
C36 H36A 0.9800 . ?
C36 H36B 0.9800 . ?
C36 H36C 0.9800 . ?
C37 C38 1.388(16) . ?
C37 H37 0.9500 . ?
C38 C39 1.371(17) . ?
C38 C47 1.488(17) . ?
C39 C40 1.376(18) . ?
C39 H39 0.9500 . ?
C40 C41 1.405(15) . ?
C40 H40 0.9500 . ?
C41 C42 1.475(16) . ?
C42 C43 1.398(15) . ?
C43 C44 1.412(18) . ?
C43 H43 0.9500 . ?
C44 C45 1.355(15) . ?
C44 H44 0.9500 . ?
C45 C46 1.394(14) . ?
C45 C48 1.512(16) . ?
C46 H46 0.9500 . ?
C47 H47A 0.9800 . ?
C47 H47B 0.9800 . ?
C47 H47C 0.9800 . ?
C48 H48A 0.9800 . ?
C48 H48B 0.9800 . ?
C48 H48C 0.9800 . ?
C49 O41 1.249(12) 1_656 ?
C49 O42 1.252(13) 1_656 ?
C49 C50 1.516(15) . ?
C50 H50A 0.9800 . ?
C50 H50B 0.9800 . ?
C50 H50C 0.9800 . ?
C51 O43 1.247(12) 1_656 ?
C51 O44 1.267(11) 1_656 ?
C51 C52 1.499(15) . ?
C52 H52A 0.9800 . ?
C52 H52B 0.9800 . ?
C52 H52C 0.9800 . ?

loop_
_geom_torsion_atom_site_label_1
_geom_torsion_atom_site_label_2
_geom_torsion_atom_site_label_3
_geom_torsion_atom_site_label_4
_geom_torsion
_geom_torsion_site_symmetry_1
_geom_torsion_site_symmetry_2
_geom_torsion_site_symmetry_3
_geom_torsion_site_symmetry_4
_geom_torsion_publ_flag
O44 Cu1 Cu2 O42 106.3(3) . . . . ?
O41 Cu1 Cu2 O42 13.5(3) . . . . ?
N2 Cu1 Cu2 O42 -157.0(4) . . . . ?
N1 Cu1 Cu2 O42 -76.9(4) . . . . ?
O1 Cu1 Cu2 O42 90.1(7) . . . . ?
O44 Cu1 Cu2 O43 13.1(3) . . . . ?
O41 Cu1 Cu2 O43 -79.6(3) . . . . ?
N2 Cu1 Cu2 O43 109.9(3) . . . . ?
N1 Cu1 Cu2 O43 -170.0(3) . . . . ?
O1 Cu1 Cu2 O43 -3.0(7) . . . . ?
O44 Cu1 Cu2 N4 -78.9(3) . . . . ?
O41 Cu1 Cu2 N4 -171.7(4) . . . . ?
N2 Cu1 Cu2 N4 17.8(4) . . . . ?
N1 Cu1 Cu2 N4 97.9(4) . . . . ?
O1 Cu1 Cu2 N4 -95.1(7) . . . . ?
O44 Cu1 Cu2 N3 -161.5(3) . . . . ?
O41 Cu1 Cu2 N3 105.8(3) . . . . ?
N2 Cu1 Cu2 N3 -64.7(4) . . . . ?
N1 Cu1 Cu2 N3 15.3(4) . . . . ?
O1 Cu1 Cu2 N3 -177.7(7) . . . . ?
O2 W1 O1 Cu1 -26.6(10) . . . . ?
O36 W1 O1 Cu1 -115.7(10) . . . . ?
O32 W1 O1 Cu1 64.5(10) . . . . ?
O31 W1 O1 Cu1 153.9(9) . . . . ?
O35 W1 O1 Cu1 100(2) . . . . ?
O44 Cu1 O1 W1 -161.6(10) . . . . ?
O41 Cu1 O1 W1 -72.1(10) . . . . ?
N2 Cu1 O1 W1 103.2(10) . . . . ?
N1 Cu1 O1 W1 21.3(10) . . . . ?
Cu2 Cu1 O1 W1 -145.9(6) . . . . ?
O1 W1 O2 W8 -127.3(8) . . . . ?
O36 W1 O2 W8 -24.7(8) . . . . ?
O32 W1 O2 W8 133.1(8) . . . . ?
O31 W1 O2 W8 51.6(12) . . . . ?
O35 W1 O2 W8 59.9(8) . . . . ?
O6 W8 O2 W1 125.9(8) . . . . ?
O39 W8 O2 W1 24.7(8) . . . . ?
O7 W8 O2 W1 -56.5(12) . . . . ?
O5 W8 O2 W1 -134.1(8) . . . . ?
O38 W8 O2 W1 -60.3(8) . . . . ?
O33 W3 O3 W9 130.6(8) . . . . ?
O32 W3 O3 W9 -130.1(9) . . . . ?
O30 W3 O3 W9 -46.4(14) . . . . ?
O34 W3 O3 W9 29.1(8) . . . . ?
O35 W3 O3 W9 -56.6(8) . . . . ?
O4 W9 O3 W3 -129.4(8) . . . . ?
O5 W9 O3 W3 129.9(9) . . . . ?
O8 W9 O3 W3 44.9(13) . . . . ?
O37 W9 O3 W3 -28.3(8) . . . . ?
O38 W9 O3 W3 55.9(8) . . . . ?
O4 W9 O5 W8 171.8(4) . . . . ?
O8 W9 O5 W8 71.0(4) . . . . ?
O3 W9 O5 W8 -86.1(4) . . . . ?
O37 W9 O5 W8 -13.3(10) . . . . ?
O38 W9 O5 W8 -2.4(3) . . . . ?
O6 W8 O5 W9 -170.6(4) . . . . ?
O39 W8 O5 W9 14.2(10) . . . . ?
O7 W8 O5 W9 -71.3(4) . . . . ?
O2 W8 O5 W9 86.7(4) . . . . ?
O38 W8 O5 W9 2.5(3) . . . . ?
O6 W8 O7 W10 173.7(4) . . . . ?
O39 W8 O7 W10 -84.3(4) . . . . ?
O2 W8 O7 W10 -4.0(10) . . . . ?
O5 W8 O7 W10 73.7(4) . . . . ?
O38 W8 O7 W10 0.0(3) . . . . ?
O9 W10 O7 W8 -173.6(4) . . . . ?
O10 W10 O7 W8 84.7(4) . . . . ?
O11 W10 O7 W8 7.8(10) . . . . ?
O8 W10 O7 W8 -74.1(4) . . . . ?
O38 W10 O7 W8 0.0(3) . . . . ?
O9 W10 O8 W9 171.5(4) . . . . ?
O10 W10 O8 W9 -7.0(10) . . . . ?
O11 W10 O8 W9 -85.5(4) . . . . ?
O7 W10 O8 W9 72.5(4) . . . . ?
O38 W10 O8 W9 -1.2(3) . . . . ?
O4 W9 O8 W10 -173.1(4) . . . . ?
O5 W9 O8 W10 -72.6(4) . . . . ?
O3 W9 O8 W10 12.5(10) . . . . ?
O37 W9 O8 W10 84.8(4) . . . . ?
O38 W9 O8 W10 1.2(3) . . . . ?
O9 W10 O10 W11 132.0(8) . . . . ?
O11 W10 O10 W11 29.6(8) . . . . ?
O8 W10 O10 W11 -49.6(13) . . . . ?
O7 W10 O10 W11 -128.8(8) . . . . ?
O38 W10 O10 W11 -55.2(8) . . . . ?
O13 W11 O10 W10 -129.3(8) . . . . ?
O12 W11 O10 W10 128.0(8) . . . . ?
O16 W11 O10 W10 36.5(13) . . . . ?
O15 W11 O10 W10 -29.2(8) . . . . ?
O21 W11 O10 W10 54.6(8) . . . . ?
O9 W10 O11 W12 -127.8(7) . . . . ?
O10 W10 O11 W12 -26.5(7) . . . . ?
O8 W10 O11 W12 132.2(7) . . . . ?
O7 W10 O11 W12 50.8(11) . . . . ?
O38 W10 O11 W12 58.3(7) . . . . ?
O14 W12 O11 W10 126.5(7) . . . . ?
O15 W12 O11 W10 26.2(7) . . . . ?
O17 W12 O11 W10 -57.0(12) . . . . ?
O20 W12 O11 W10 -133.2(7) . . . . ?
O23 W12 O11 W10 -59.8(7) . . . . ?
O13 W11 O12 W7 170.6(5) . . . . ?
O10 W11 O12 W7 -87.4(5) . . . . ?
O16 W11 O12 W7 69.0(4) . . . . ?
O15 W11 O12 W7 -9.7(11) . . . . ?
O21 W11 O12 W7 -2.3(4) . . . . ?
O25 W7 O12 W11 -171.5(4) . . . . ?
O36 W7 O12 W11 16.6(11) . . . . ?
O19 W7 O12 W11 -70.4(5) . . . . ?
O39 W7 O12 W11 86.6(5) . . . . ?
O21 W7 O12 W11 2.4(4) . . . . ?
O14 W12 O15 W11 -127.7(8) . . . . ?
O11 W12 O15 W11 -26.7(8) . . . . ?
O17 W12 O15 W11 132.0(8) . . . . ?
O20 W12 O15 W11 51.1(14) . . . . ?
O23 W12 O15 W11 58.2(8) . . . . ?
O13 W11 O15 W12 127.6(8) . . . . ?
O12 W11 O15 W12 -52.0(13) . . . . ?
O10 W11 O15 W12 26.8(8) . . . . ?
O16 W11 O15 W12 -131.8(8) . . . . ?
O21 W11 O15 W12 -59.2(8) . . . . ?
O18 W6 O16 W11 169.3(4) . . . . ?
O22 W6 O16 W11 -88.9(5) . . . . ?
O19 W6 O16 W11 69.0(5) . . . . ?
O28 W6 O16 W11 -12.9(11) . . . . ?
O21 W6 O16 W11 -3.9(4) . . . . ?
O13 W11 O16 W6 -171.2(5) . . . . ?
O12 W11 O16 W6 -68.7(5) . . . . ?
O10 W11 O16 W6 22.9(10) . . . . ?
O15 W11 O16 W6 88.4(5) . . . . ?
O21 W11 O16 W6 3.9(4) . . . . ?
O24 W5 O17 W12 -174.7(4) . . . . ?
O26 W5 O17 W12 12.4(10) . . . . ?
O27 W5 O17 W12 -73.2(4) . . . . ?
O22 W5 O17 W12 84.4(4) . . . . ?
O23 W5 O17 W12 0.1(3) . . . . ?
O14 W12 O17 W5 173.5(4) . . . . ?
O15 W12 O17 W5 -85.7(4) . . . . ?
O11 W12 O17 W5 -3.0(10) . . . . ?
O20 W12 O17 W5 73.5(4) . . . . ?
O23 W12 O17 W5 -0.1(3) . . . . ?
O25 W7 O19 W6 173.3(4) . . . . ?
O36 W7 O19 W6 -85.8(5) . . . . ?
O12 W7 O19 W6 71.5(5) . . . . ?
O39 W7 O19 W6 -6.7(10) . . . . ?
O21 W7 O19 W6 -1.8(4) . . . . ?
O18 W6 O19 W7 -172.6(4) . . . . ?
O22 W6 O19 W7 13.6(11) . . . . ?
O16 W6 O19 W7 -71.3(5) . . . . ?
O28 W6 O19 W7 85.7(5) . . . . ?
O21 W6 O19 W7 1.8(4) . . . . ?
O40 W4 O20 W12 172.2(4) . . . . ?
O34 W4 O20 W12 -2.5(11) . . . . ?
O37 W4 O20 W12 -84.0(4) . . . . ?
O27 W4 O20 W12 74.3(4) . . . . ?
O23 W4 O20 W12 0.4(3) . . . . ?
O40 W4 O20 Cu3 -0.4(4) . . . . ?
O34 W4 O20 Cu3 -175.1(6) . . . . ?
O37 W4 O20 Cu3 103.4(4) . . . . ?
O27 W4 O20 Cu3 -98.4(4) . . . . ?
O23 W4 O20 Cu3 -172.2(4) . . . . ?
O14 W12 O20 W4 -174.2(4) . . . . ?
O15 W12 O20 W4 7.0(11) . . . . ?
O11 W12 O20 W4 84.6(4) . . . . ?
O17 W12 O20 W4 -74.6(4) . . . . ?
O23 W12 O20 W4 -0.4(3) . . . . ?
O14 W12 O20 Cu3 -1.4(4) . . . . ?
O15 W12 O20 Cu3 179.8(6) . . . . ?
O11 W12 O20 Cu3 -102.6(4) . . . . ?
O17 W12 O20 Cu3 98.2(4) . . . . ?
O23 W12 O20 Cu3 172.4(4) . . . . ?
O38 Si1 O21 W6 178.1(4) . . . . ?
O35 Si1 O21 W6 -61.7(5) . . . . ?
O23 Si1 O21 W6 58.1(5) . . . . ?
O38 Si1 O21 W7 -60.2(5) . . . . ?
O35 Si1 O21 W7 59.9(5) . . . . ?
O23 Si1 O21 W7 179.8(4) . . . . ?
O38 Si1 O21 W11 58.2(5) . . . . ?
O35 Si1 O21 W11 178.4(3) . . . . ?
O23 Si1 O21 W11 -61.7(5) . . . . ?
O18 W6 O21 Si1 175.5(18) . . . . ?
O22 W6 O21 Si1 -41.1(4) . . . . ?
O16 W6 O21 Si1 -131.1(5) . . . . ?
O19 W6 O21 Si1 134.4(5) . . . . ?
O28 W6 O21 Si1 45.4(4) . . . . ?
O18 W6 O21 W7 40(2) . . . . ?
O22 W6 O21 W7 -176.8(2) . . . . ?
O16 W6 O21 W7 93.2(3) . . . . ?
O19 W6 O21 W7 -1.3(3) . . . . ?
O28 W6 O21 W7 -90.3(2) . . . . ?
O18 W6 O21 W11 -51(2) . . . . ?
O22 W6 O21 W11 92.6(3) . . . . ?
O16 W6 O21 W11 2.7(3) . . . . ?
O19 W6 O21 W11 -91.8(3) . . . . ?
O28 W6 O21 W11 179.1(3) . . . . ?
O25 W7 O21 Si1 -174(2) . . . . ?
O36 W7 O21 Si1 -43.2(4) . . . . ?
O19 W7 O21 Si1 -134.5(5) . . . . ?
O12 W7 O21 Si1 131.3(5) . . . . ?
O39 W7 O21 Si1 43.5(4) . . . . ?
O25 W7 O21 W6 -39(2) . . . . ?
O36 W7 O21 W6 92.6(3) . . . . ?
O19 W7 O21 W6 1.3(3) . . . . ?
O12 W7 O21 W6 -92.9(3) . . . . ?
O39 W7 O21 W6 179.3(2) . . . . ?
O25 W7 O21 W11 53(2) . . . . ?
O36 W7 O21 W11 -176.1(3) . . . . ?
O19 W7 O21 W11 92.5(3) . . . . ?
O12 W7 O21 W11 -1.6(3) . . . . ?
O39 W7 O21 W11 -89.4(2) . . . . ?
O13 W11 O21 Si1 169(2) . . . . ?
O12 W11 O21 Si1 -132.3(5) . . . . ?
O10 W11 O21 Si1 -40.4(4) . . . . ?
O16 W11 O21 Si1 132.1(5) . . . . ?
O15 W11 O21 Si1 44.8(4) . . . . ?
O13 W11 O21 W6 34(2) . . . . ?
O12 W11 O21 W6 93.0(3) . . . . ?
O10 W11 O21 W6 -175.1(3) . . . . ?
O16 W11 O21 W6 -2.7(3) . . . . ?
O15 W11 O21 W6 -90.0(3) . . . . ?
O13 W11 O21 W7 -58(2) . . . . ?
O12 W11 O21 W7 1.6(3) . . . . ?
O10 W11 O21 W7 93.5(3) . . . . ?
O16 W11 O21 W7 -94.0(3) . . . . ?
O15 W11 O21 W7 178.7(3) . . . . ?
O18 W6 O22 W5 -126.6(9) . . . . ?
O16 W6 O22 W5 132.3(9) . . . . ?
O19 W6 O22 W5 47.2(14) . . . . ?
O28 W6 O22 W5 -25.2(9) . . . . ?
O21 W6 O22 W5 58.5(9) . . . . ?
O24 W5 O22 W6 126.1(9) . . . . ?
O26 W5 O22 W6 26.1(9) . . . . ?
O27 W5 O22 W6 -52.4(13) . . . . ?
O17 W5 O22 W6 -133.2(9) . . . . ?
O23 W5 O22 W6 -59.5(9) . . . . ?
O38 Si1 O23 W4 60.1(5) . . . . ?
O35 Si1 O23 W4 -59.6(5) . . . . ?
O21 Si1 O23 W4 -179.2(4) . . . . ?
O38 Si1 O23 W12 -61.6(5) . . . . ?
O35 Si1 O23 W12 178.7(3) . . . . ?
O21 Si1 O23 W12 59.1(5) . . . . ?
O38 Si1 O23 W5 179.9(3) . . . . ?
O35 Si1 O23 W5 60.2(4) . . . . ?
O21 Si1 O23 W5 -59.3(5) . . . . ?
O40 W4 O23 Si1 176.3(15) . . . . ?
O34 W4 O23 Si1 43.9(4) . . . . ?
O37 W4 O23 Si1 -43.1(4) . . . . ?
O20 W4 O23 Si1 -135.1(5) . . . . ?
O27 W4 O23 Si1 133.2(5) . . . . ?
O40 W4 O23 W12 -48.9(17) . . . . ?
O34 W4 O23 W12 178.7(3) . . . . ?
O37 W4 O23 W12 91.6(3) . . . . ?
O20 W4 O23 W12 -0.3(2) . . . . ?
O27 W4 O23 W12 -92.0(3) . . . . ?
O40 W4 O23 W5 42.5(17) . . . . ?
O34 W4 O23 W5 -89.9(3) . . . . ?
O37 W4 O23 W5 -176.9(3) . . . . ?
O20 W4 O23 W5 91.1(3) . . . . ?
O27 W4 O23 W5 -0.6(2) . . . . ?
O14 W12 O23 Si1 -180(100) . . . . ?
O15 W12 O23 Si1 -41.6(4) . . . . ?
O11 W12 O23 Si1 46.0(4) . . . . ?
O17 W12 O23 Si1 -133.0(5) . . . . ?
O20 W12 O23 Si1 135.8(5) . . . . ?
O14 W12 O23 W4 45(2) . . . . ?
O15 W12 O23 W4 -177.0(3) . . . . ?
O11 W12 O23 W4 -89.5(3) . . . . ?
O17 W12 O23 W4 91.6(3) . . . . ?
O20 W12 O23 W4 0.3(2) . . . . ?
O14 W12 O23 W5 -46.6(19) . . . . ?
O15 W12 O23 W5 91.4(3) . . . . ?
O11 W12 O23 W5 179.0(3) . . . . ?
O17 W12 O23 W5 0.0(2) . . . . ?
O20 W12 O23 W5 -91.2(3) . . . . ?
O24 W5 O23 Si1 176.0(18) . . . . ?
O26 W5 O23 Si1 -42.6(4) . . . . ?
O27 W5 O23 Si1 -133.8(4) . . . . ?
O17 W5 O23 Si1 132.8(4) . . . . ?
O22 W5 O23 Si1 43.3(4) . . . . ?
O24 W5 O23 W4 -50(2) . . . . ?
O26 W5 O23 W4 91.8(2) . . . . ?
O27 W5 O23 W4 0.6(2) . . . . ?
O17 W5 O23 W4 -92.8(3) . . . . ?
O22 W5 O23 W4 177.7(3) . . . . ?
O24 W5 O23 W12 43(2) . . . . ?
O26 W5 O23 W12 -175.5(3) . . . . ?
O27 W5 O23 W12 93.3(3) . . . . ?
O17 W5 O23 W12 0.0(2) . . . . ?
O22 W5 O23 W12 -89.5(3) . . . . ?
O24 W5 O26 W2 -128.7(8) . . . . ?
O27 W5 O26 W2 129.5(8) . . . . ?
O17 W5 O26 W2 44.2(12) . . . . ?
O22 W5 O26 W2 -28.3(8) . . . . ?
O23 W5 O26 W2 56.1(8) . . . . ?
O29 W2 O26 W5 130.3(8) . . . . ?
O28 W2 O26 W5 28.4(8) . . . . ?
O31 W2 O26 W5 -50.1(12) . . . . ?
O30 W2 O26 W5 -129.2(8) . . . . ?
O35 W2 O26 W5 -56.4(7) . . . . ?
O24 W5 O27 W4 173.3(4) . . . . ?
O26 W5 O27 W4 -85.9(4) . . . . ?
O17 W5 O27 W4 72.4(4) . . . . ?
O22 W5 O27 W4 -8.2(10) . . . . ?
O23 W5 O27 W4 -0.8(3) . . . . ?
O40 W4 O27 W5 -171.7(4) . . . . ?
O34 W4 O27 W5 86.7(4) . . . . ?
O37 W4 O27 W5 10.6(10) . . . . ?
O20 W4 O27 W5 -73.3(4) . . . . ?
O23 W4 O27 W5 0.8(3) . . . . ?
O29 W2 O28 W6 -126.4(8) . . . . ?
O31 W2 O28 W6 132.9(8) . . . . ?
O26 W2 O28 W6 -25.6(8) . . . . ?
O30 W2 O28 W6 49.7(13) . . . . ?
O35 W2 O28 W6 59.4(8) . . . . ?
O18 W6 O28 W2 126.2(8) . . . . ?
O22 W6 O28 W2 24.8(8) . . . . ?
O16 W6 O28 W2 -51.6(13) . . . . ?
O19 W6 O28 W2 -134.0(8) . . . . ?
O21 W6 O28 W2 -60.3(8) . . . . ?
O33 W3 O30 W2 170.7(4) . . . . ?
O3 W3 O30 W2 -12.3(10) . . . . ?
O32 W3 O30 W2 71.7(4) . . . . ?
O34 W3 O30 W2 -87.2(4) . . . . ?
O35 W3 O30 W2 -1.7(3) . . . . ?
O29 W2 O30 W3 -172.1(4) . . . . ?
O28 W2 O30 W3 11.8(10) . . . . ?
O31 W2 O30 W3 -71.9(4) . . . . ?
O26 W2 O30 W3 86.6(4) . . . . ?
O35 W2 O30 W3 1.7(3) . . . . ?
O29 W2 O31 W1 172.9(4) . . . . ?
O28 W2 O31 W1 -84.4(4) . . . . ?
O26 W2 O31 W1 -6.7(9) . . . . ?
O30 W2 O31 W1 72.5(4) . . . . ?
O35 W2 O31 W1 -0.1(3) . . . . ?
O1 W1 O31 W2 -172.3(4) . . . . ?
O2 W1 O31 W2 8.8(9) . . . . ?
O36 W1 O31 W2 84.9(4) . . . . ?
O32 W1 O31 W2 -73.0(4) . . . . ?
O35 W1 O31 W2 0.1(3) . . . . ?
O33 W3 O32 W1 -172.8(4) . . . . ?
O3 W3 O32 W1 85.1(4) . . . . ?
O30 W3 O32 W1 -72.7(4) . . . . ?
O34 W3 O32 W1 8.4(10) . . . . ?
O35 W3 O32 W1 0.7(3) . . . . ?
O1 W1 O32 W3 174.0(4) . . . . ?
O2 W1 O32 W3 -84.9(4) . . . . ?
O36 W1 O32 W3 -5.6(10) . . . . ?
O31 W1 O32 W3 72.6(4) . . . . ?
O35 W1 O32 W3 -0.7(3) . . . . ?
O40 W4 O34 W3 131.3(7) . . . . ?
O37 W4 O34 W3 28.1(7) . . . . ?
O20 W4 O34 W3 -54.0(12) . . . . ?
O27 W4 O34 W3 -130.6(7) . . . . ?
O23 W4 O34 W3 -56.8(7) . . . . ?
O33 W3 O34 W4 -129.3(7) . . . . ?
O3 W3 O34 W4 -28.0(7) . . . . ?
O32 W3 O34 W4 49.4(12) . . . . ?
O30 W3 O34 W4 130.5(7) . . . . ?
O35 W3 O34 W4 56.9(7) . . . . ?
O38 Si1 O35 W3 -59.6(5) . . . . ?
O21 Si1 O35 W3 180.0(4) . . . . ?
O23 Si1 O35 W3 59.6(5) . . . . ?
O38 Si1 O35 W2 179.3(4) . . . . ?
O21 Si1 O35 W2 58.9(5) . . . . ?
O23 Si1 O35 W2 -61.5(5) . . . . ?
O38 Si1 O35 W1 60.1(5) . . . . ?
O21 Si1 O35 W1 -60.4(5) . . . . ?
O23 Si1 O35 W1 179.3(3) . . . . ?
O33 W3 O35 Si1 175.3(15) . . . . ?
O3 W3 O35 Si1 42.3(4) . . . . ?
O32 W3 O35 Si1 133.4(5) . . . . ?
O30 W3 O35 Si1 -133.7(5) . . . . ?
O34 W3 O35 Si1 -43.8(4) . . . . ?
O33 W3 O35 W2 -49.8(18) . . . . ?
O3 W3 O35 W2 177.2(3) . . . . ?
O32 W3 O35 W2 -91.7(3) . . . . ?
O30 W3 O35 W2 1.2(2) . . . . ?
O34 W3 O35 W2 91.1(3) . . . . ?
O33 W3 O35 W1 41.4(18) . . . . ?
O3 W3 O35 W1 -91.6(3) . . . . ?
O32 W3 O35 W1 -0.5(2) . . . . ?
O30 W3 O35 W1 92.5(3) . . . . ?
O34 W3 O35 W1 -177.6(3) . . . . ?
O29 W2 O35 Si1 176.9(16) . . . . ?
O28 W2 O35 Si1 -42.2(4) . . . . ?
O31 W2 O35 Si1 -133.5(5) . . . . ?
O26 W2 O35 Si1 44.0(4) . . . . ?
O30 W2 O35 Si1 133.9(5) . . . . ?
O29 W2 O35 W3 41.8(19) . . . . ?
O28 W2 O35 W3 -177.2(3) . . . . ?
O31 W2 O35 W3 91.4(2) . . . . ?
O26 W2 O35 W3 -91.1(2) . . . . ?
O30 W2 O35 W3 -1.2(2) . . . . ?
O29 W2 O35 W1 -49.5(19) . . . . ?
O28 W2 O35 W1 91.5(3) . . . . ?
O31 W2 O35 W1 0.1(2) . . . . ?
O26 W2 O35 W1 177.6(2) . . . . ?
O30 W2 O35 W1 -92.5(3) . . . . ?
O1 W1 O35 Si1 -170.4(16) . . . . ?
O2 W1 O35 Si1 -42.9(4) . . . . ?
O36 W1 O35 Si1 44.3(4) . . . . ?
O32 W1 O35 Si1 -133.8(5) . . . . ?
O31 W1 O35 Si1 133.7(4) . . . . ?
O1 W1 O35 W3 -36.2(19) . . . . ?
O2 W1 O35 W3 91.3(2) . . . . ?
O36 W1 O35 W3 178.5(3) . . . . ?
O32 W1 O35 W3 0.5(2) . . . . ?
O31 W1 O35 W3 -92.1(2) . . . . ?
O1 W1 O35 W2 55.7(19) . . . . ?
O2 W1 O35 W2 -176.7(2) . . . . ?
O36 W1 O35 W2 -89.5(3) . . . . ?
O32 W1 O35 W2 92.4(3) . . . . ?
O31 W1 O35 W2 -0.1(2) . . . . ?
O25 W7 O36 W1 -126.4(8) . . . . ?
O19 W7 O36 W1 132.4(8) . . . . ?
O12 W7 O36 W1 45.5(13) . . . . ?
O39 W7 O36 W1 -24.5(8) . . . . ?
O21 W7 O36 W1 59.3(8) . . . . ?
O1 W1 O36 W7 125.3(8) . . . . ?
O2 W1 O36 W7 24.6(8) . . . . ?
O32 W1 O36 W7 -55.2(13) . . . . ?
O31 W1 O36 W7 -133.3(8) . . . . ?
O35 W1 O36 W7 -59.9(8) . . . . ?
O40 W4 O37 W9 -129.5(8) . . . . ?
O34 W4 O37 W9 -28.2(8) . . . . ?
O20 W4 O37 W9 131.4(8) . . . . ?
O27 W4 O37 W9 48.1(12) . . . . ?
O23 W4 O37 W9 57.5(7) . . . . ?
O4 W9 O37 W4 128.2(8) . . . . ?
O5 W9 O37 W4 -46.7(12) . . . . ?
O8 W9 O37 W4 -130.9(8) . . . . ?
O3 W9 O37 W4 27.1(7) . . . . ?
O38 W9 O37 W4 -57.2(7) . . . . ?
O35 Si1 O38 W8 -60.9(5) . . . . ?
O21 Si1 O38 W8 58.8(5) . . . . ?
O23 Si1 O38 W8 179.5(3) . . . . ?
O35 Si1 O38 W10 179.5(4) . . . . ?
O21 Si1 O38 W10 -60.8(5) . . . . ?
O23 Si1 O38 W10 60.0(5) . . . . ?
O35 Si1 O38 W9 59.1(5) . . . . ?
O21 Si1 O38 W9 178.9(4) . . . . ?
O23 Si1 O38 W9 -60.4(5) . . . . ?
O6 W8 O38 Si1 -177.6(16) . . . . ?
O39 W8 O38 Si1 -42.3(4) . . . . ?
O7 W8 O38 Si1 -134.5(4) . . . . ?
O2 W8 O38 Si1 44.0(4) . . . . ?
O5 W8 O38 Si1 133.3(4) . . . . ?
O6 W8 O38 W10 -43.1(18) . . . . ?
O39 W8 O38 W10 92.2(3) . . . . ?
O7 W8 O38 W10 0.0(2) . . . . ?
O2 W8 O38 W10 178.5(3) . . . . ?
O5 W8 O38 W10 -92.2(3) . . . . ?
O6 W8 O38 W9 47.4(18) . . . . ?
O39 W8 O38 W9 -177.3(3) . . . . ?
O7 W8 O38 W9 90.5(3) . . . . ?
O2 W8 O38 W9 -91.0(2) . . . . ?
O5 W8 O38 W9 -1.7(2) . . . . ?
O9 W10 O38 Si1 175.9(16) . . . . ?
O10 W10 O38 Si1 43.5(4) . . . . ?
O11 W10 O38 Si1 -43.2(4) . . . . ?
O8 W10 O38 Si1 -134.4(5) . . . . ?
O7 W10 O38 Si1 133.8(5) . . . . ?
O9 W10 O38 W8 42.0(18) . . . . ?
O10 W10 O38 W8 -90.3(3) . . . . ?
O11 W10 O38 W8 -177.1(3) . . . . ?
O8 W10 O38 W8 91.8(3) . . . . ?
O7 W10 O38 W8 0.0(2) . . . . ?
O9 W10 O38 W9 -49.0(18) . . . . ?
O10 W10 O38 W9 178.6(3) . . . . ?
O11 W10 O38 W9 91.9(2) . . . . ?
O8 W10 O38 W9 0.8(2) . . . . ?
O7 W10 O38 W9 -91.0(3) . . . . ?
O4 W9 O38 Si1 -179(36) . . . . ?
O5 W9 O38 Si1 -132.4(5) . . . . ?
O8 W9 O38 Si1 134.2(5) . . . . ?
O3 W9 O38 Si1 -41.3(4) . . . . ?
O37 W9 O38 Si1 43.3(4) . . . . ?
O4 W9 O38 W8 -45(2) . . . . ?
O5 W9 O38 W8 1.7(2) . . . . ?
O8 W9 O38 W8 -91.6(3) . . . . ?
O3 W9 O38 W8 92.8(3) . . . . ?
O37 W9 O38 W8 177.5(3) . . . . ?
O4 W9 O38 W10 46(2) . . . . ?
O5 W9 O38 W10 92.5(3) . . . . ?
O8 W9 O38 W10 -0.8(2) . . . . ?
O3 W9 O38 W10 -176.4(3) . . . . ?
O37 W9 O38 W10 -91.7(3) . . . . ?
O6 W8 O39 W7 -127.0(8) . . . . ?
O7 W8 O39 W7 133.1(8) . . . . ?
O2 W8 O39 W7 -24.7(8) . . . . ?
O5 W8 O39 W7 48.2(13) . . . . ?
O38 W8 O39 W7 59.5(8) . . . . ?
O25 W7 O39 W8 125.0(8) . . . . ?
O36 W7 O39 W8 24.8(8) . . . . ?
O19 W7 O39 W8 -55.0(13) . . . . ?
O12 W7 O39 W8 -133.9(8) . . . . ?
O21 W7 O39 W8 -59.7(8) . . . . ?
O44 Cu1 O41 C49 -87.2(9) . . . 1_454 ?
N2 Cu1 O41 C49 20.8(17) . . . 1_454 ?
N1 Cu1 O41 C49 90.3(9) . . . 1_454 ?
O1 Cu1 O41 C49 -174.4(9) . . . 1_454 ?
Cu2 Cu1 O41 C49 -11.9(8) . . . 1_454 ?
O43 Cu2 O42 C49 59.7(10) . . . 1_454 ?
N4 Cu2 O42 C49 -135(3) . . . 1_454 ?
N3 Cu2 O42 C49 -113.0(10) . . . 1_454 ?
Cu1 Cu2 O42 C49 -21.6(9) . . . 1_454 ?
O42 Cu2 O43 C51 -89.4(8) . . . 1_454 ?
N4 Cu2 O43 C51 92.0(8) . . . 1_454 ?
N3 Cu2 O43 C51 29(3) . . . 1_454 ?
Cu1 Cu2 O43 C51 -11.6(8) . . . 1_454 ?
O41 Cu1 O44 C51 57.6(9) . . . 1_454 ?
N2 Cu1 O44 C51 -105.5(9) . . . 1_454 ?
N1 Cu1 O44 C51 -79(5) . . . 1_454 ?
O1 Cu1 O44 C51 154.1(9) . . . 1_454 ?
Cu2 Cu1 O44 C51 -21.0(8) . . . 1_454 ?
O44 Cu1 N1 C5 -22(5) . . . . ?
O41 Cu1 N1 C5 -158.9(7) . . . . ?
N2 Cu1 N1 C5 4.3(7) . . . . ?
O1 Cu1 N1 C5 104.3(7) . . . . ?
Cu2 Cu1 N1 C5 -79.6(7) . . . . ?
O44 Cu1 N1 C1 154(4) . . . . ?
O41 Cu1 N1 C1 16.8(9) . . . . ?
N2 Cu1 N1 C1 180.0(9) . . . . ?
O1 Cu1 N1 C1 -80.0(9) . . . . ?
Cu2 Cu1 N1 C1 96.0(9) . . . . ?
O44 Cu1 N2 C10 -5.4(9) . . . . ?
O41 Cu1 N2 C10 -112.7(13) . . . . ?
N1 Cu1 N2 C10 176.2(9) . . . . ?
O1 Cu1 N2 C10 82.7(8) . . . . ?
Cu2 Cu1 N2 C10 -80.5(8) . . . . ?
O44 Cu1 N2 C6 174.7(7) . . . . ?
O41 Cu1 N2 C6 67.4(14) . . . . ?
N1 Cu1 N2 C6 -3.7(7) . . . . ?
O1 Cu1 N2 C6 -97.2(7) . . . . ?
Cu2 Cu1 N2 C6 99.6(7) . . . . ?
O42 Cu2 N3 C13 4.4(9) . . . . ?
O43 Cu2 N3 C13 -114(2) . . . . ?
N4 Cu2 N3 C13 -177.8(9) . . . . ?
Cu1 Cu2 N3 C13 -73.8(9) . . . . ?
O42 Cu2 N3 C17 178.6(7) . . . . ?
O43 Cu2 N3 C17 61(3) . . . . ?
N4 Cu2 N3 C17 -3.5(7) . . . . ?
Cu1 Cu2 N3 C17 100.5(7) . . . . ?
O42 Cu2 N4 C22 -159(3) . . . . ?
O43 Cu2 N4 C22 5.3(8) . . . . ?
N3 Cu2 N4 C22 177.9(8) . . . . ?
Cu1 Cu2 N4 C22 87.9(8) . . . . ?
O42 Cu2 N4 C18 26(4) . . . . ?
O43 Cu2 N4 C18 -169.2(7) . . . . ?
N3 Cu2 N4 C18 3.4(7) . . . . ?
Cu1 Cu2 N4 C18 -86.6(7) . . . . ?
C5 N1 C1 C2 -0.8(17) . . . . ?
Cu1 N1 C1 C2 -176.3(8) . . . . ?
N1 C1 C2 C3 3.1(17) . . . . ?
N1 C1 C2 C11 -178.3(11) . . . . ?
C1 C2 C3 C4 -3.1(17) . . . . ?
C11 C2 C3 C4 178.3(11) . . . . ?
C2 C3 C4 C5 0.9(16) . . . . ?
C1 N1 C5 C4 -1.6(15) . . . . ?
Cu1 N1 C5 C4 174.3(8) . . . . ?
C1 N1 C5 C6 -180.0(9) . . . . ?
Cu1 N1 C5 C6 -4.1(11) . . . . ?
C3 C4 C5 N1 1.5(16) . . . . ?
C3 C4 C5 C6 179.7(10) . . . . ?
C10 N2 C6 C7 2.0(14) . . . . ?
Cu1 N2 C6 C7 -178.1(7) . . . . ?
C10 N2 C6 C5 -177.2(9) . . . . ?
Cu1 N2 C6 C5 2.7(11) . . . . ?
N1 C5 C6 N2 0.9(13) . . . . ?
C4 C5 C6 N2 -177.4(9) . . . . ?
N1 C5 C6 C7 -178.3(9) . . . . ?
C4 C5 C6 C7 3.4(16) . . . . ?
N2 C6 C7 C8 -3.3(15) . . . . ?
C5 C6 C7 C8 175.9(10) . . . . ?
C6 C7 C8 C9 2.1(16) . . . . ?
C7 C8 C9 C10 0.3(15) . . . . ?
C7 C8 C9 C12 -176.9(10) . . . . ?
C6 N2 C10 C9 0.6(15) . . . . ?
Cu1 N2 C10 C9 -179.3(7) . . . . ?
C8 C9 C10 N2 -1.7(15) . . . . ?
C12 C9 C10 N2 175.6(10) . . . . ?
C17 N3 C13 C14 2.9(15) . . . . ?
Cu2 N3 C13 C14 176.8(7) . . . . ?
N3 C13 C14 C15 -2.6(16) . . . . ?
N3 C13 C14 C23 178.2(10) . . . . ?
C13 C14 C15 C16 2.1(16) . . . . ?
C23 C14 C15 C16 -178.7(10) . . . . ?
C14 C15 C16 C17 -2.1(16) . . . . ?
C13 N3 C17 C16 -2.8(15) . . . . ?
Cu2 N3 C17 C16 -177.6(8) . . . . ?
C13 N3 C17 C18 177.9(9) . . . . ?
Cu2 N3 C17 C18 3.1(11) . . . . ?
C15 C16 C17 N3 2.4(16) . . . . ?
C15 C16 C17 C18 -178.3(10) . . . . ?
C22 N4 C18 C19 1.4(14) . . . . ?
Cu2 N4 C18 C19 176.2(7) . . . . ?
C22 N4 C18 C17 -177.4(9) . . . . ?
Cu2 N4 C18 C17 -2.6(11) . . . . ?
N3 C17 C18 N4 -0.3(13) . . . . ?
C16 C17 C18 N4 -179.6(10) . . . . ?
N3 C17 C18 C19 -179.1(9) . . . . ?
C16 C17 C18 C19 1.7(16) . . . . ?
N4 C18 C19 C20 -2.1(15) . . . . ?
C17 C18 C19 C20 176.6(9) . . . . ?
C18 C19 C20 C21 1.5(15) . . . . ?
C19 C20 C21 C22 -0.3(15) . . . . ?
C19 C20 C21 C24 -179.5(10) . . . . ?
C18 N4 C22 C21 -0.2(15) . . . . ?
Cu2 N4 C22 C21 -174.3(7) . . . . ?
C20 C21 C22 N4 -0.4(15) . . . . ?
C24 C21 C22 N4 178.8(9) . . . . ?
W4 O20 Cu3 N7 98.6(4) . . . . ?
W12 O20 Cu3 N7 -74.1(4) . . . . ?
W4 O20 Cu3 N6 -81.0(4) . . . . ?
W12 O20 Cu3 N6 106.2(4) . . . . ?
W4 O20 Cu3 N8 178.1(4) . . . . ?
W12 O20 Cu3 N8 5.3(5) . . . . ?
W4 O20 Cu3 N5 -0.9(5) . . . . ?
W12 O20 Cu3 N5 -173.7(4) . . . . ?
N7 Cu3 N5 C25 17.2(10) . . . . ?
N6 Cu3 N5 C25 -175.1(10) . . . . ?
N8 Cu3 N5 C25 -74.9(12) . . . . ?
O20 Cu3 N5 C25 103.6(10) . . . . ?
N7 Cu3 N5 C29 -169.3(7) . . . . ?
N6 Cu3 N5 C29 -1.7(7) . . . . ?
N8 Cu3 N5 C29 98.6(8) . . . . ?
O20 Cu3 N5 C29 -82.9(8) . . . . ?
N7 Cu3 N6 C34 -64.5(19) . . . . ?
N8 Cu3 N6 C34 45.0(9) . . . . ?
N5 Cu3 N6 C34 -176.2(9) . . . . ?
O20 Cu3 N6 C34 -62.8(8) . . . . ?
N7 Cu3 N6 C30 111.0(16) . . . . ?
N8 Cu3 N6 C30 -139.5(7) . . . . ?
N5 Cu3 N6 C30 -0.8(7) . . . . ?
O20 Cu3 N6 C30 112.7(7) . . . . ?
N6 Cu3 N7 C41 104.8(16) . . . . ?
N8 Cu3 N7 C41 -6.7(8) . . . . ?
N5 Cu3 N7 C41 -145.4(8) . . . . ?
O20 Cu3 N7 C41 103.2(8) . . . . ?
N6 Cu3 N7 C37 -65.5(19) . . . . ?
N8 Cu3 N7 C37 -177.0(10) . . . . ?
N5 Cu3 N7 C37 44.3(10) . . . . ?
O20 Cu3 N7 C37 -67.1(9) . . . . ?
N7 Cu3 N8 C46 -172.6(10) . . . . ?
N6 Cu3 N8 C46 19.8(10) . . . . ?
N5 Cu3 N8 C46 -73.3(12) . . . . ?
O20 Cu3 N8 C46 108.1(10) . . . . ?
N7 Cu3 N8 C42 1.8(8) . . . . ?
N6 Cu3 N8 C42 -165.8(7) . . . . ?
N5 Cu3 N8 C42 101.0(8) . . . . ?
O20 Cu3 N8 C42 -77.5(8) . . . . ?
C29 N5 C25 C26 0.1(17) . . . . ?
Cu3 N5 C25 C26 173.1(8) . . . . ?
N5 C25 C26 C27 2.3(17) . . . . ?
N5 C25 C26 C35 -178.6(11) . . . . ?
C25 C26 C27 C28 -3.0(18) . . . . ?
C35 C26 C27 C28 178.0(12) . . . . ?
C26 C27 C28 C29 1.4(19) . . . . ?
C25 N5 C29 C28 -1.9(16) . . . . ?
Cu3 N5 C29 C28 -176.2(9) . . . . ?
C25 N5 C29 C30 177.9(10) . . . . ?
Cu3 N5 C29 C30 3.6(12) . . . . ?
C27 C28 C29 N5 1.2(18) . . . . ?
C27 C28 C29 C30 -178.6(11) . . . . ?
C34 N6 C30 C31 -0.1(15) . . . . ?
Cu3 N6 C30 C31 -175.9(8) . . . . ?
C34 N6 C30 C29 178.6(9) . . . . ?
Cu3 N6 C30 C29 2.8(11) . . . . ?
N5 C29 C30 N6 -4.4(14) . . . . ?
C28 C29 C30 N6 175.4(10) . . . . ?
N5 C29 C30 C31 174.3(10) . . . . ?
C28 C29 C30 C31 -5.9(17) . . . . ?
N6 C30 C31 C32 -2.5(16) . . . . ?
C29 C30 C31 C32 178.9(10) . . . . ?
C30 C31 C32 C33 3.5(17) . . . . ?
C31 C32 C33 C34 -1.9(16) . . . . ?
C31 C32 C33 C36 -179.2(11) . . . . ?
C30 N6 C34 C33 1.8(16) . . . . ?
Cu3 N6 C34 C33 177.1(8) . . . . ?
C32 C33 C34 N6 -0.9(16) . . . . ?
C36 C33 C34 N6 176.5(10) . . . . ?
C41 N7 C37 C38 2.3(18) . . . . ?
Cu3 N7 C37 C38 172.1(9) . . . . ?
N7 C37 C38 C39 -2.9(18) . . . . ?
N7 C37 C38 C47 175.8(11) . . . . ?
C37 C38 C39 C40 1.1(19) . . . . ?
C47 C38 C39 C40 -177.6(13) . . . . ?
C38 C39 C40 C41 1(2) . . . . ?
C37 N7 C41 C40 0.2(17) . . . . ?
Cu3 N7 C41 C40 -170.6(9) . . . . ?
C37 N7 C41 C42 -179.1(10) . . . . ?
Cu3 N7 C41 C42 10.1(12) . . . . ?
C39 C40 C41 N7 -1.9(19) . . . . ?
C39 C40 C41 C42 177.3(12) . . . . ?
C46 N8 C42 C43 0.4(17) . . . . ?
Cu3 N8 C42 C43 -174.5(9) . . . . ?
C46 N8 C42 C41 178.0(10) . . . . ?
Cu3 N8 C42 C41 3.1(12) . . . . ?
N7 C41 C42 N8 -8.8(14) . . . . ?
C40 C41 C42 N8 172.0(11) . . . . ?
N7 C41 C42 C43 168.8(11) . . . . ?
C40 C41 C42 C43 -10.4(19) . . . . ?
N8 C42 C43 C44 -2.6(18) . . . . ?
C41 C42 C43 C44 -180.0(11) . . . . ?
C42 C43 C44 C45 3(2) . . . . ?
C43 C44 C45 C46 -0.8(19) . . . . ?
C43 C44 C45 C48 -179.0(13) . . . . ?
C42 N8 C46 C45 1.8(18) . . . . ?
Cu3 N8 C46 C45 175.7(9) . . . . ?
C44 C45 C46 N8 -1.5(19) . . . . ?
C48 C45 C46 N8 176.7(12) . . . . ?
